data_7712344
loop_
_publ_author_name
'Fumoto, Takuma'
'Tanaka, Ryo'
'Ooyama, Yousuke'

_publ_section_title
;
 Aggregation-induced emission of a bis(imino)acenaphthene zinc complex
 with tetraphenylethene units.
;
_journal_issue 16
_journal_name_full 'Dalton transactions (Cambridge, England : 2003)'
_journal_page_first 5047
_journal_page_last 5055
_journal_paper_doi 10.1039/d2dt03525a
_journal_volume 52
_journal_year 2023
_chemical_formula_moiety 'C64 H44 Cl2 N2 Pd, C H2 Cl2'
_chemical_formula_sum 'C65 H46 Cl4 N2 Pd'
_chemical_formula_weight 1103.24
_chemical_name_systematic 'C65 H46 N2 Cl4 Pd1'
_space_group_crystal_system triclinic
_space_group_IT_number 2
_space_group_name_Hall '-P 1'
_space_group_name_H-M_alt 'P -1'
_atom_sites_solution_hydrogens geom
_atom_sites_solution_primary dual
_audit_creation_date 2022-10-13
_audit_creation_method
;
Olex2 1.3-ac4
(compiled 2020.11.27 svn.r5f609507 for Rigaku Oxford Diffraction, GUI svn.r6214)
;
_audit_update_record
;
2022-10-27 deposited with the CCDC.	2023-02-08 downloaded from the CCDC.
;
_cell_angle_alpha 102.491(2)
_cell_angle_beta 92.7730(10)
_cell_angle_gamma 109.549(2)
_cell_formula_units_Z 2
_cell_length_a 12.3224(2)
_cell_length_b 14.5950(3)
_cell_length_c 19.1625(4)
_cell_measurement_reflns_used 38091
_cell_measurement_temperature 123.04(10)
_cell_measurement_theta_max 29.8360
_cell_measurement_theta_min 1.9100
_cell_volume 3143.33(12)
_computing_cell_refinement 'CrysAlisPro 1.171.42.35a (Rigaku OD, 2021)'
_computing_data_collection 'CrysAlisPro 1.171.42.35a (Rigaku OD, 2021)'
_computing_data_reduction 'CrysAlisPro 1.171.42.35a (Rigaku OD, 2021)'
_computing_molecular_graphics 'Olex2 1.3-ac4 (Dolomanov et al., 2009)'
_computing_publication_material 'Olex2 1.3-ac4 (Dolomanov et al., 2009)'
_computing_structure_refinement 'SHELXL 2018/3 (Sheldrick, 2015)'
_computing_structure_solution 'SHELXT 2018/2 (Sheldrick, 2018)'
_diffrn_ambient_environment N~2~
_diffrn_ambient_temperature 123.04(10)
_diffrn_detector 'Hybrid Pixel Array Detector'
_diffrn_detector_area_resol_mean 10.0000
_diffrn_detector_type HyPix
_diffrn_measured_fraction_theta_full 0.999
_diffrn_measured_fraction_theta_max 0.871
_diffrn_measurement_details
;
List of Runs (angles in degrees, time in seconds):

  # Type    Start    End  Width  t~exp~   \w     \q     \k     \f   Frames
#--------------------------------------------------------------------------
  1  \w    -85.00 -19.00   0.50    4.00    --  -15.15 137.00 -69.00  132
  2  \w    -81.00 -19.00   0.50    4.00    --  -15.15 132.00 114.00  124
  3  \w     32.00  83.00   0.50    4.00    --   16.55-137.00-131.00  102
  4  \w     37.00  82.00   0.50    4.00    --   16.55-132.00  45.00   90
  5  \w    -45.00  62.00   0.50    4.00    --  -15.15  57.00 -90.00  214
  6  \w    -22.00  66.00   0.50    4.00    --  -15.15  19.00  60.00  176
  7  \w    -22.00  58.00   0.50    4.00    --  -15.15  19.00 120.00  160
  8  \w    -21.00  99.00   0.50    4.00    --   16.55  38.00-180.00  240
  9  \w    -21.00  97.00   0.50    4.00    --   16.55  38.00   0.00  236
 10  \w    -56.00  -2.00   0.50    4.00    --   16.55 -57.00-150.00  108
 11  \w    -21.00  96.00   0.50    4.00    --   16.55  77.00-180.00  234
 12  \w     13.00  46.00   0.50    4.00    --   16.55 -57.00-150.00   66
 13  \w    -22.00  96.00   0.50    4.00    --   16.55  77.00   0.00  236
;
_diffrn_measurement_device 'four-circle diffractometer'
_diffrn_measurement_device_type 'XtaLAB Synergy R, DW system, HyPix'
_diffrn_measurement_method '\w scans'
_diffrn_orient_matrix_type 'CrysAlisPro convention (1999,Acta A55,543-557)'
_diffrn_orient_matrix_UB_11 -0.0094313000
_diffrn_orient_matrix_UB_12 -0.0475305000
_diffrn_orient_matrix_UB_13 0.0072300000
_diffrn_orient_matrix_UB_21 0.0088549000
_diffrn_orient_matrix_UB_22 0.0223712000
_diffrn_orient_matrix_UB_23 0.0375461000
_diffrn_orient_matrix_UB_31 -0.0602426000
_diffrn_orient_matrix_UB_32 -0.0085320000
_diffrn_orient_matrix_UB_33 -0.0007468000
_diffrn_radiation_monochromator mirror
_diffrn_radiation_probe x-ray
_diffrn_radiation_type 'Mo K\a'
_diffrn_radiation_wavelength 0.71073
_diffrn_reflns_av_R_equivalents 0.0473
_diffrn_reflns_av_unetI/netI 0.0311
_diffrn_reflns_Laue_measured_fraction_full 0.999
_diffrn_reflns_Laue_measured_fraction_max 0.871
_diffrn_reflns_limit_h_max 16
_diffrn_reflns_limit_h_min -16
_diffrn_reflns_limit_k_max 20
_diffrn_reflns_limit_k_min -20
_diffrn_reflns_limit_l_max 26
_diffrn_reflns_limit_l_min -26
_diffrn_reflns_number 71494
_diffrn_reflns_point_group_measured_fraction_full 0.999
_diffrn_reflns_point_group_measured_fraction_max 0.871
_diffrn_reflns_theta_full 25.242
_diffrn_reflns_theta_max 29.822
_diffrn_reflns_theta_min 1.884
_diffrn_source 'Rotating-anode X-ray tube'
_diffrn_source_type 'Rigaku (Mo) X-ray Source'
_exptl_absorpt_coefficient_mu 0.502
_exptl_absorpt_correction_T_max 1.000
_exptl_absorpt_correction_T_min 0.652
_exptl_absorpt_correction_type gaussian
_exptl_absorpt_process_details
;
CrysAlisPro 1.171.42.35a (Rigaku Oxford Diffraction, 2021)
Numerical absorption correction based on gaussian integration over
a multifaceted crystal model
Empirical absorption correction using spherical harmonics,
implemented in SCALE3 ABSPACK scaling algorithm.
;
_exptl_crystal_colour 'clear dark red'
_exptl_crystal_colour_lustre clear
_exptl_crystal_colour_modifier dark
_exptl_crystal_colour_primary red
_exptl_crystal_density_diffrn 1.166
_exptl_crystal_description prism
_exptl_crystal_F_000 1128
_exptl_crystal_size_max 0.295
_exptl_crystal_size_mid 0.133
_exptl_crystal_size_min 0.115
_refine_diff_density_max 2.564
_refine_diff_density_min -1.642
_refine_diff_density_rms 0.100
_refine_ls_extinction_method none
_refine_ls_goodness_of_fit_ref 1.056
_refine_ls_hydrogen_treatment constr
_refine_ls_matrix_type full
_refine_ls_number_parameters 735
_refine_ls_number_reflns 15712
_refine_ls_number_restraints 30
_refine_ls_restrained_S_all 1.055
_refine_ls_R_factor_all 0.0563
_refine_ls_R_factor_gt 0.0494
_refine_ls_shift/su_max 0.002
_refine_ls_shift/su_mean 0.000
_refine_ls_structure_factor_coef Fsqd
_refine_ls_weighting_details 'w=1/[\s^2^(Fo^2^)+(0.0975P)^2^+1.2146P] where P=(Fo^2^+2Fc^2^)/3'
_refine_ls_weighting_scheme calc
_refine_ls_wR_factor_gt 0.1406
_refine_ls_wR_factor_ref 0.1449
_reflns_Friedel_coverage 0.000
_reflns_number_gt 13388
_reflns_number_total 15712
_reflns_threshold_expression 'I > 2\s(I)'
_cod_data_source_file d2dt03525a5.cif
_cod_data_source_block exp_1365
_cod_depositor_comments 'Adding full bibliography for 7712343--7712344.cif.'
_cod_original_cell_volume 3143.33(11)
_cod_database_code 7712344
_shelx_shelxl_version_number 2018/3
_chemical_oxdiff_formula C65H46N2PdCl4
_shelx_space_group_comment
;
The symmetry employed for this shelxl refinement is uniquely defined
by the following loop, which should always be used as a source of
symmetry information in preference to the above space-group names.
They are only intended as comments.
;
_shelx_estimated_absorpt_t_max 0.945
_shelx_estimated_absorpt_t_min 0.866
_reflns_odcompleteness_completeness 98.25
_reflns_odcompleteness_iscentric 1
_reflns_odcompleteness_theta 27.82
_olex2_refinement_description
;
1. Fixed Uiso
 At 1.2 times of:
  All C(H) groups, All C(H,H) groups
2. Uiso/Uaniso restraints and constraints
C65 \\sim C47: within 1.7A with sigma of 0.02 and sigma for terminal atoms of
0.04 within 1.7A
C69 \\sim C51: within 1.7A with sigma of 0.02 and sigma for terminal atoms of
0.04 within 1.7A
C68 \\sim C77: within 1.7A with sigma of 0.02 and sigma for terminal atoms of
0.04 within 1.7A
C66 \\sim C48: within 1.7A with sigma of 0.02 and sigma for terminal atoms of
0.04 within 1.7A
C67 \\sim C49: within 1.7A with sigma of 0.02 and sigma for terminal atoms of
0.04 within 1.7A
3. Others
 Sof(C70)=Sof(H70)=Sof(C71)=Sof(H71)=Sof(C72)=Sof(H72)=Sof(C73)=Sof(H73)=
 Sof(C74)=Sof(H74)=Sof(C75)=1-FVAR(1)
 Sof(C38)=Sof(H38)=Sof(C53)=Sof(C54)=Sof(H54)=Sof(C56)=Sof(H56)=Sof(C57)=
 Sof(H57)=Sof(C58)=Sof(H58)=FVAR(1)
 Sof(C50)=Sof(C47)=Sof(H47)=Sof(C48)=Sof(H48)=Sof(C49)=Sof(H49)=Sof(C77)=
 Sof(H77)=Sof(C51)=Sof(H51)=1-FVAR(2)
 Sof(C46)=Sof(C65)=Sof(H65)=Sof(C66)=Sof(H66)=Sof(C67)=Sof(H67)=Sof(C68)=
 Sof(H68)=Sof(C69)=Sof(H69)=FVAR(2)
4.a Secondary CH2 refined with riding coordinates:
 C76(H76A,H76B)
4.b Aromatic/amide H refined with riding coordinates:
 C3(H3), C4(H4), C5(H5), C8(H8), C9(H9), C10(H10), C14(H14), C15(H15),
 C17(H17), C18(H18), C21(H21), C22(H22), C23(H23), C24(H24), C25(H25), C28(H28),
  C29(H29), C30(H30), C31(H31), C32(H32), C34(H34), C35(H35), C36(H36),
 C37(H37), C40(H40), C41(H41), C43(H43), C44(H44), C65(H65), C66(H66), C67(H67),
  C68(H68), C69(H69), C55(H55), C60(H60), C61(H61), C62(H62), C63(H63),
 C64(H64), C38(H38), C54(H54), C56(H56), C57(H57), C58(H58), C70(H70), C71(H71),
  C72(H72), C73(H73), C74(H74), C47(H47), C48(H48), C49(H49), C77(H77), C51(H51)
4.c Fitted hexagon refined as free rotating group:
 C46(C65,C66,C67,C68,C69), C50(C47,C48,C49,C77,C51)
;
_smtbx_masks_void_probe_radius 1.2
_smtbx_masks_void_truncation_radius 1.2
_olex2_submission_special_instructions 'No special instructions were received'
_oxdiff_exptl_absorpt_empirical_details
;
Empirical correction (ABSPACK) includes:
- Absorption correction using spherical harmonics
- Frame scaling
;
_oxdiff_exptl_absorpt_empirical_full_max 1.254
_oxdiff_exptl_absorpt_empirical_full_min 0.695

loop_
_space_group_symop_operation_xyz
'x, y, z'
'-x, -y, -z'

loop_
_atom_site_label
_atom_site_type_symbol
_atom_site_fract_x
_atom_site_fract_y
_atom_site_fract_z
_atom_site_U_iso_or_equiv
_atom_site_adp_type
_atom_site_occupancy
_atom_site_site_symmetry_order
_atom_site_calc_flag
_atom_site_refinement_flags_posn
_atom_site_refinement_flags_adp
_atom_site_refinement_flags_occupancy
_atom_site_disorder_assembly
_atom_site_disorder_group
Pd1 Pd 0.36462(2) 0.31482(2) 0.59692(2) 0.02367(6) Uani 1 1 d . . . . .
Cl1 Cl 0.19194(5) 0.21163(5) 0.52971(3) 0.03657(14) Uani 1 1 d . . . . .
Cl2 Cl 0.26983(5) 0.39468(5) 0.67284(3) 0.03628(14) Uani 1 1 d . . . . .
N1 N 0.45974(16) 0.24586(14) 0.53609(10) 0.0243(4) Uani 1 1 d . . . . .
N2 N 0.52622(16) 0.39630(15) 0.65404(10) 0.0252(4) Uani 1 1 d . . . . .
C1 C 0.56784(19) 0.27900(17) 0.56266(12) 0.0252(4) Uani 1 1 d . . . . .
C2 C 0.67099(19) 0.25574(18) 0.54263(13) 0.0275(5) Uani 1 1 d . . . . .
C3 C 0.6927(2) 0.1890(2) 0.48746(13) 0.0309(5) Uani 1 1 d . . . . .
H3 H 0.632491 0.144437 0.450480 0.037 Uiso 1 1 calc R U . . .
C4 C 0.8080(2) 0.1886(2) 0.48744(15) 0.0378(6) Uani 1 1 d . . . . .
H4 H 0.823956 0.142617 0.449811 0.045 Uiso 1 1 calc R U . . .
C5 C 0.8968(2) 0.2523(2) 0.53974(15) 0.0390(6) Uani 1 1 d . . . . .
H5 H 0.972028 0.248187 0.538570 0.047 Uiso 1 1 calc R U . . .
C6 C 0.8775(2) 0.3244(2) 0.59574(13) 0.0350(6) Uani 1 1 d . . . . .
C7 C 0.7634(2) 0.3230(2) 0.59582(13) 0.0307(5) Uani 1 1 d . . . . .
C8 C 0.9617(2) 0.3978(2) 0.65115(15) 0.0414(7) Uani 1 1 d . . . . .
H8 H 1.039740 0.400048 0.654461 0.050 Uiso 1 1 calc R U . . .
C9 C 0.9309(2) 0.4660(2) 0.70033(15) 0.0426(7) Uani 1 1 d . . . . .
H9 H 0.989533 0.516004 0.735824 0.051 Uiso 1 1 calc R U . . .
C10 C 0.8156(2) 0.4642(2) 0.69993(14) 0.0356(6) Uani 1 1 d . . . . .
H10 H 0.796684 0.511859 0.734594 0.043 Uiso 1 1 calc R U . . .
C11 C 0.73126(19) 0.39177(19) 0.64801(13) 0.0295(5) Uani 1 1 d . . . . .
C12 C 0.60568(19) 0.36395(17) 0.62887(12) 0.0258(4) Uani 1 1 d . . . . .
C13 C 0.41662(18) 0.16466(17) 0.47308(12) 0.0256(4) Uani 1 1 d . . . . .
C14 C 0.3802(2) 0.18249(18) 0.40982(13) 0.0308(5) Uani 1 1 d . . . . .
H14 H 0.382547 0.247771 0.408358 0.037 Uiso 1 1 calc R U . . .
C15 C 0.3399(2) 0.1039(2) 0.34823(13) 0.0350(5) Uani 1 1 d . . . . .
H15 H 0.314536 0.116042 0.304636 0.042 Uiso 1 1 calc R U . . .
C16 C 0.3361(2) 0.00858(18) 0.34925(13) 0.0289(5) Uani 1 1 d . . . . .
C17 C 0.3695(2) -0.00861(18) 0.41416(13) 0.0302(5) Uani 1 1 d . . . . .
H17 H 0.365346 -0.074199 0.416015 0.036 Uiso 1 1 calc R U . . .
C18 C 0.4088(2) 0.06897(18) 0.47629(13) 0.0297(5) Uani 1 1 d . . . . .
H18 H 0.430194 0.056402 0.520620 0.036 Uiso 1 1 calc R U . . .
C19 C 0.2891(2) -0.07694(19) 0.28309(13) 0.0315(5) Uani 1 1 d . . . . .
C20 C 0.1628(2) -0.1023(2) 0.25984(15) 0.0380(6) Uani 1 1 d . . . . .
C21 C 0.0838(2) -0.1233(3) 0.30933(18) 0.0477(7) Uani 1 1 d . . . . .
H21 H 0.111677 -0.120257 0.357184 0.057 Uiso 1 1 calc R U . . .
C22 C -0.0357(3) -0.1487(3) 0.2897(2) 0.0623(10) Uani 1 1 d . . . . .
H22 H -0.088765 -0.165729 0.323271 0.075 Uiso 1 1 calc R U . . .
C23 C -0.0744(3) -0.1487(3) 0.2225(2) 0.0722(12) Uani 1 1 d . . . . .
H23 H -0.155313 -0.165554 0.209268 0.087 Uiso 1 1 calc R U . . .
C24 C 0.0010(4) -0.1246(3) 0.1726(2) 0.0686(12) Uani 1 1 d . . . . .
H24 H -0.027757 -0.122522 0.126331 0.082 Uiso 1 1 calc R U . . .
C25 C 0.1220(3) -0.1030(3) 0.19098(17) 0.0516(8) Uani 1 1 d . . . . .
H25 H 0.174050 -0.089248 0.156422 0.062 Uiso 1 1 calc R U . . .
C26 C 0.3548(2) -0.12621(19) 0.25104(13) 0.0325(5) Uani 1 1 d . . . . .
C27 C 0.4831(2) -0.09069(19) 0.27452(13) 0.0301(5) Uani 1 1 d . . . . .
C28 C 0.5349(2) -0.1564(2) 0.29038(14) 0.0368(6) Uani 1 1 d . . . . .
H28 H 0.488432 -0.224724 0.285324 0.044 Uiso 1 1 calc R U . . .
C29 C 0.6529(3) -0.1240(2) 0.31344(15) 0.0405(6) Uani 1 1 d . . . . .
H29 H 0.686487 -0.169800 0.324710 0.049 Uiso 1 1 calc R U . . .
C30 C 0.7218(2) -0.0251(2) 0.32002(15) 0.0397(6) Uani 1 1 d . . . . .
H30 H 0.802597 -0.002568 0.336296 0.048 Uiso 1 1 calc R U . . .
C31 C 0.6731(2) 0.0406(2) 0.30294(15) 0.0381(6) Uani 1 1 d . . . . .
H31 H 0.720733 0.108251 0.306763 0.046 Uiso 1 1 calc R U . . .
C32 C 0.5540(2) 0.00858(19) 0.27998(14) 0.0344(5) Uani 1 1 d . . . . .
H32 H 0.521257 0.054475 0.268048 0.041 Uiso 1 1 calc R U . . .
C33 C 0.3075(2) -0.2209(2) 0.19218(14) 0.0351(6) Uani 1 1 d . . . . .
C34 C 0.2054(2) -0.2979(2) 0.19508(15) 0.0394(6) Uani 1 1 d . . . . .
H34 H 0.162365 -0.289407 0.234280 0.047 Uiso 1 1 calc R U . . .
C35 C 0.1652(2) -0.3870(2) 0.14152(16) 0.0434(7) Uani 1 1 d . . . . .
H35 H 0.095200 -0.438636 0.144312 0.052 Uiso 1 1 calc R U . . .
C36 C 0.2269(3) -0.4008(2) 0.08421(17) 0.0477(7) Uani 1 1 d . . . . .
H36 H 0.198914 -0.461400 0.047362 0.057 Uiso 1 1 calc R U . . .
C37 C 0.3292(3) -0.3260(3) 0.08079(17) 0.0515(8) Uani 1 1 d . . . . .
H37 H 0.372307 -0.335662 0.041836 0.062 Uiso 1 1 calc R U . . .
C39 C 0.55458(19) 0.47858(18) 0.71670(13) 0.0274(5) Uani 1 1 d . . . . .
C40 C 0.59315(19) 0.46895(18) 0.78351(13) 0.0277(5) Uani 1 1 d . . . . .
H40 H 0.599095 0.407444 0.788658 0.033 Uiso 1 1 calc R U . . .
C41 C 0.62273(19) 0.55163(18) 0.84247(13) 0.0286(5) Uani 1 1 d . . . . .
H41 H 0.649098 0.546103 0.888259 0.034 Uiso 1 1 calc R U . . .
C42 C 0.6145(2) 0.64176(18) 0.83566(13) 0.0323(5) Uani 1 1 d . . . . .
C43 C 0.5706(3) 0.6470(2) 0.76853(14) 0.0419(6) Uani 1 1 d . . . . .
H43 H 0.561216 0.707376 0.763494 0.050 Uiso 1 1 calc R U . . .
C44 C 0.5407(3) 0.56549(19) 0.70911(14) 0.0364(6) Uani 1 1 d . . . . .
H44 H 0.510963 0.569841 0.663746 0.044 Uiso 1 1 calc R U . . .
C45 C 0.6465(2) 0.73219(18) 0.89776(14) 0.0343(5) Uani 1 1 d . . . . .
C46 C 0.5513(9) 0.7851(6) 0.9051(7) 0.0337(17) Uani 0.60(2) 1 d G . P A 2
C65 C 0.5814(10) 0.8844(5) 0.9014(5) 0.047(2) Uani 0.60(2) 1 d G U P A 2
H65 H 0.656967 0.919629 0.891759 0.056 Uiso 0.60(2) 1 calc R U P A 2
C66 C 0.5009(12) 0.9322(5) 0.9117(6) 0.067(4) Uani 0.60(2) 1 d G U P A 2
H66 H 0.521427 1.000072 0.909102 0.080 Uiso 0.60(2) 1 calc R U P A 2
C67 C 0.3903(12) 0.8807(8) 0.9258(6) 0.082(3) Uani 0.60(2) 1 d G U P A 2
H67 H 0.335297 0.913322 0.932791 0.099 Uiso 0.60(2) 1 calc R U P A 2
C68 C 0.3603(9) 0.7813(8) 0.9295(7) 0.072(3) Uani 0.60(2) 1 d G U P A 2
H68 H 0.284705 0.746129 0.939137 0.087 Uiso 0.60(2) 1 calc R U P A 2
C69 C 0.4408(9) 0.7336(6) 0.9192(8) 0.049(2) Uani 0.60(2) 1 d G U P A 2
H69 H 0.420243 0.665684 0.921793 0.059 Uiso 0.60(2) 1 calc R U P A 2
C52 C 0.7440(2) 0.7654(2) 0.94526(14) 0.0364(6) Uani 1 1 d . . . . .
C55 C 0.3696(3) -0.2363(2) 0.13421(15) 0.0438(7) Uani 1 1 d . . . . .
H55 H 0.439989 -0.185147 0.131236 0.053 Uiso 1 1 calc R U . . .
C59 C 0.7633(2) 0.8501(2) 1.00996(14) 0.0355(6) Uani 1 1 d . . . . .
C60 C 0.8517(2) 0.9417(2) 1.01612(18) 0.0491(8) Uani 1 1 d . . . . .
H60 H 0.900787 0.949806 0.979452 0.059 Uiso 1 1 calc R U . . .
C61 C 0.8691(3) 1.0218(2) 1.07555(19) 0.0534(8) Uani 1 1 d . . . . .
H61 H 0.928287 1.084670 1.078518 0.064 Uiso 1 1 calc R U . . .
C62 C 0.8005(3) 1.0101(2) 1.12997(17) 0.0482(8) Uani 1 1 d . . . . .
H62 H 0.813623 1.064270 1.170973 0.058 Uiso 1 1 calc R U . . .
C63 C 0.7121(2) 0.9189(2) 1.12487(15) 0.0411(6) Uani 1 1 d . . . . .
H63 H 0.664830 0.910657 1.162384 0.049 Uiso 1 1 calc R U . . .
C64 C 0.6931(2) 0.8397(2) 1.06462(14) 0.0351(5) Uani 1 1 d . . . . .
H64 H 0.631494 0.777948 1.060787 0.042 Uiso 1 1 calc R U . . .
C38 C 0.9765(6) 0.6975(6) 0.8539(7) 0.053(3) Uani 0.578(18) 1 d . . P B 1
H38 H 1.006105 0.694428 0.808891 0.063 Uiso 0.578(18) 1 calc R U P B 1
C53 C 0.8385(12) 0.7333(9) 0.9312(7) 0.029(2) Uani 0.578(18) 1 d . . P B 1
C54 C 0.8818(6) 0.7266(6) 0.8644(5) 0.0400(19) Uani 0.578(18) 1 d . . P B 1
H54 H 0.845332 0.742299 0.826063 0.048 Uiso 0.578(18) 1 calc R U P B 1
C56 C 1.0295(8) 0.6724(10) 0.9105(9) 0.060(4) Uani 0.578(18) 1 d . . P B 1
H56 H 1.093392 0.650333 0.903461 0.072 Uiso 0.578(18) 1 calc R U P B 1
C57 C 0.9878(6) 0.6800(6) 0.9752(7) 0.055(3) Uani 0.578(18) 1 d . . P B 1
H57 H 1.023939 0.664624 1.013718 0.066 Uiso 0.578(18) 1 calc R U P B 1
C58 C 0.8930(9) 0.7102(7) 0.9853(6) 0.036(2) Uani 0.578(18) 1 d . . P B 1
H58 H 0.865279 0.714861 1.030914 0.043 Uiso 0.578(18) 1 calc R U P B 1
C70 C 0.8987(9) 0.6990(9) 0.8862(6) 0.040(2) Uani 0.422(18) 1 d . . P B -1
H70 H 0.871699 0.710815 0.842875 0.048 Uiso 0.422(18) 1 calc R U P B -1
C71 C 0.9931(9) 0.6657(11) 0.8886(9) 0.043(4) Uani 0.422(18) 1 d . . P B -1
H71 H 1.030791 0.655666 0.846977 0.051 Uiso 0.422(18) 1 calc R U P B -1
C72 C 1.0314(9) 0.6474(9) 0.9522(9) 0.053(3) Uani 0.422(18) 1 d . . P B -1
H72 H 1.095618 0.625369 0.954092 0.063 Uiso 0.422(18) 1 calc R U P B -1
C73 C 0.9774(8) 0.6610(9) 1.0108(7) 0.049(3) Uani 0.422(18) 1 d . . P B -1
H73 H 1.001865 0.645929 1.053322 0.059 Uiso 0.422(18) 1 calc R U P B -1
C74 C 0.8846(12) 0.6974(11) 1.0098(7) 0.034(3) Uani 0.422(18) 1 d . . P B -1
H74 H 0.849878 0.709986 1.052330 0.041 Uiso 0.422(18) 1 calc R U P B -1
C75 C 0.8447(17) 0.7146(13) 0.9478(10) 0.030(3) Uani 0.422(18) 1 d . . P B -1
Cl3 Cl 0.37663(8) 0.45139(8) 0.93834(5) 0.0613(2) Uani 1 1 d . . . . .
Cl4 Cl 0.18738(12) 0.48014(14) 0.86008(7) 0.1039(5) Uani 1 1 d . . . . .
C76 C 0.2998(3) 0.4328(3) 0.85369(19) 0.0641(10) Uani 1 1 d . . . . .
H76A H 0.354151 0.465993 0.822763 0.077 Uiso 1 1 calc R U . . .
H76B H 0.267238 0.360089 0.830328 0.077 Uiso 1 1 calc R U . . .
C50 C 0.5812(12) 0.7901(8) 0.9004(10) 0.031(2) Uani 0.40(2) 1 d G . P A -2
C47 C 0.6252(13) 0.8869(7) 0.8909(7) 0.042(2) Uani 0.40(2) 1 d G U P A -2
H47 H 0.703455 0.913674 0.882041 0.051 Uiso 0.40(2) 1 calc R U P A -2
C48 C 0.5549(17) 0.9445(7) 0.8943(8) 0.065(4) Uani 0.40(2) 1 d G U P A -2
H48 H 0.585002 1.010629 0.887765 0.078 Uiso 0.40(2) 1 calc R U P A -2
C49 C 0.4404(15) 0.9052(9) 0.9072(9) 0.067(5) Uani 0.40(2) 1 d G U P A -2
H49 H 0.392359 0.944607 0.909501 0.080 Uiso 0.40(2) 1 calc R U P A -2
C77 C 0.3964(12) 0.8084(10) 0.9167(9) 0.059(4) Uani 0.40(2) 1 d G U P A -2
H77 H 0.318167 0.781630 0.925515 0.071 Uiso 0.40(2) 1 calc R U P A -2
C51 C 0.4667(12) 0.7508(9) 0.9133(11) 0.039(3) Uani 0.40(2) 1 d G U P A -2
H51 H 0.436619 0.684672 0.919792 0.047 Uiso 0.40(2) 1 calc R U P A -2

loop_
_atom_site_aniso_label
_atom_site_aniso_U_11
_atom_site_aniso_U_22
_atom_site_aniso_U_33
_atom_site_aniso_U_23
_atom_site_aniso_U_13
_atom_site_aniso_U_12
Pd1 0.01618(9) 0.02370(10) 0.02724(10) -0.00024(7) 0.00050(6) 0.00651(7)
Cl1 0.0179(3) 0.0414(3) 0.0402(3) -0.0039(3) -0.0033(2) 0.0071(2)
Cl2 0.0251(3) 0.0382(3) 0.0417(3) -0.0030(3) 0.0062(2) 0.0141(2)
N1 0.0200(9) 0.0250(9) 0.0242(9) 0.0005(7) 0.0008(7) 0.0071(7)
N2 0.0196(9) 0.0247(9) 0.0254(9) -0.0006(7) 0.0010(7) 0.0049(7)
C1 0.0209(10) 0.0252(11) 0.0271(11) 0.0033(9) 0.0034(8) 0.0071(8)
C2 0.0202(10) 0.0303(12) 0.0295(11) 0.0043(9) 0.0049(8) 0.0075(9)
C3 0.0230(11) 0.0373(13) 0.0315(12) 0.0036(10) 0.0044(9) 0.0124(10)
C4 0.0326(13) 0.0470(16) 0.0367(13) 0.0041(11) 0.0119(10) 0.0206(12)
C5 0.0232(12) 0.0540(17) 0.0418(14) 0.0072(12) 0.0083(10) 0.0185(12)
C6 0.0207(11) 0.0478(16) 0.0345(13) 0.0070(11) 0.0052(9) 0.0111(11)
C7 0.0195(11) 0.0372(13) 0.0311(12) 0.0043(10) 0.0043(9) 0.0072(10)
C8 0.0166(11) 0.0561(18) 0.0438(15) 0.0046(13) 0.0037(10) 0.0076(11)
C9 0.0184(11) 0.0535(17) 0.0410(14) -0.0016(12) -0.0008(10) 0.0026(11)
C10 0.0205(11) 0.0384(14) 0.0367(13) -0.0027(10) 0.0035(9) 0.0035(10)
C11 0.0178(10) 0.0332(12) 0.0311(12) 0.0017(9) 0.0017(8) 0.0050(9)
C12 0.0179(10) 0.0267(11) 0.0267(11) 0.0013(9) 0.0021(8) 0.0036(8)
C13 0.0166(10) 0.0264(11) 0.0280(11) -0.0014(9) 0.0005(8) 0.0056(8)
C14 0.0341(12) 0.0250(11) 0.0316(12) 0.0043(9) -0.0004(9) 0.0108(10)
C15 0.0382(14) 0.0358(13) 0.0275(12) 0.0018(10) -0.0030(10) 0.0134(11)
C16 0.0224(11) 0.0299(12) 0.0291(11) -0.0021(9) 0.0002(8) 0.0091(9)
C17 0.0294(12) 0.0242(11) 0.0336(12) 0.0010(9) -0.0007(9) 0.0100(9)
C18 0.0295(12) 0.0299(12) 0.0273(11) 0.0030(9) -0.0028(9) 0.0110(10)
C19 0.0261(11) 0.0314(12) 0.0293(12) -0.0022(9) -0.0008(9) 0.0071(10)
C20 0.0300(13) 0.0349(13) 0.0395(14) -0.0092(11) -0.0081(10) 0.0124(11)
C21 0.0287(14) 0.0529(18) 0.0517(17) -0.0061(14) -0.0001(12) 0.0146(13)
C22 0.0283(15) 0.069(2) 0.080(2) -0.0029(19) -0.0001(15) 0.0184(15)
C23 0.0318(16) 0.079(3) 0.090(3) -0.013(2) -0.0110(18) 0.0241(18)
C24 0.068(2) 0.068(2) 0.058(2) -0.0121(18) -0.0336(19) 0.032(2)
C25 0.0535(19) 0.0507(18) 0.0411(16) -0.0079(13) -0.0119(13) 0.0206(15)
C26 0.0273(12) 0.0305(12) 0.0303(12) -0.0027(10) 0.0012(9) 0.0049(10)
C27 0.0255(11) 0.0309(12) 0.0274(11) -0.0019(9) 0.0035(9) 0.0074(9)
C28 0.0345(13) 0.0330(13) 0.0391(14) 0.0069(11) 0.0070(10) 0.0082(11)
C29 0.0390(15) 0.0451(16) 0.0405(14) 0.0124(12) 0.0057(11) 0.0176(12)
C30 0.0264(12) 0.0473(16) 0.0378(14) -0.0013(12) 0.0052(10) 0.0105(11)
C31 0.0293(13) 0.0310(13) 0.0414(14) -0.0059(11) 0.0083(10) 0.0035(10)
C32 0.0339(13) 0.0278(12) 0.0353(13) -0.0028(10) 0.0081(10) 0.0092(10)
C33 0.0317(13) 0.0315(13) 0.0339(13) -0.0050(10) 0.0010(10) 0.0093(10)
C34 0.0328(13) 0.0348(14) 0.0404(14) -0.0050(11) 0.0021(11) 0.0084(11)
C35 0.0315(13) 0.0340(14) 0.0514(16) -0.0055(12) -0.0053(11) 0.0058(11)
C36 0.0448(16) 0.0395(15) 0.0448(16) -0.0142(12) -0.0061(12) 0.0141(13)
C37 0.0508(18) 0.0517(18) 0.0384(15) -0.0118(13) 0.0064(13) 0.0151(15)
C39 0.0178(10) 0.0247(11) 0.0305(11) -0.0018(9) 0.0014(8) 0.0015(8)
C40 0.0207(10) 0.0241(11) 0.0328(12) 0.0005(9) 0.0016(8) 0.0053(9)
C41 0.0205(10) 0.0287(12) 0.0288(11) -0.0010(9) 0.0003(8) 0.0043(9)
C42 0.0317(12) 0.0244(11) 0.0301(12) -0.0012(9) 0.0029(9) 0.0012(9)
C43 0.0617(18) 0.0230(12) 0.0334(13) 0.0009(10) 0.0012(12) 0.0099(12)
C44 0.0471(15) 0.0265(12) 0.0284(12) 0.0018(10) -0.0008(10) 0.0078(11)
C45 0.0393(14) 0.0214(11) 0.0319(12) -0.0001(9) 0.0035(10) 0.0021(10)
C46 0.037(5) 0.026(3) 0.034(3) -0.002(2) -0.001(4) 0.014(3)
C65 0.050(5) 0.033(3) 0.056(4) 0.001(2) -0.002(3) 0.019(3)
C66 0.096(11) 0.045(4) 0.070(6) 0.001(3) -0.013(5) 0.048(5)
C67 0.083(8) 0.091(7) 0.089(6) 0.004(5) 0.001(5) 0.065(7)
C68 0.042(5) 0.092(7) 0.090(6) 0.012(5) 0.012(4) 0.039(5)
C69 0.030(4) 0.050(4) 0.059(5) 0.001(3) -0.002(3) 0.012(3)
C52 0.0274(12) 0.0283(12) 0.0369(13) -0.0070(10) 0.0073(10) -0.0023(10)
C55 0.0388(15) 0.0402(15) 0.0391(14) -0.0063(12) 0.0048(11) 0.0069(12)
C59 0.0249(12) 0.0324(13) 0.0372(13) -0.0081(10) -0.0005(9) 0.0058(10)
C60 0.0282(13) 0.0378(15) 0.0602(18) -0.0131(13) 0.0105(12) -0.0003(11)
C61 0.0336(15) 0.0350(15) 0.068(2) -0.0157(14) 0.0036(13) 0.0005(12)
C62 0.0389(15) 0.0409(15) 0.0506(17) -0.0191(13) -0.0031(12) 0.0161(12)
C63 0.0357(14) 0.0469(16) 0.0366(14) -0.0035(12) 0.0015(11) 0.0187(12)
C64 0.0311(13) 0.0318(13) 0.0353(13) -0.0034(10) -0.0003(10) 0.0101(10)
C38 0.029(3) 0.036(3) 0.068(5) -0.018(3) 0.016(3) -0.002(2)
C53 0.019(3) 0.021(4) 0.036(6) -0.006(3) 0.001(3) 0.000(3)
C54 0.028(3) 0.033(3) 0.041(4) -0.010(3) 0.011(2) -0.003(2)
C56 0.020(4) 0.042(5) 0.098(11) -0.025(5) -0.001(5) 0.011(4)
C57 0.032(3) 0.040(3) 0.082(7) -0.002(4) -0.012(4) 0.013(3)
C58 0.028(3) 0.036(3) 0.037(5) -0.001(4) 0.005(4) 0.008(2)
C70 0.032(4) 0.042(5) 0.035(5) 0.004(3) 0.004(3) 0.003(3)
C71 0.021(5) 0.044(6) 0.047(8) -0.010(6) 0.009(5) 0.004(5)
C72 0.028(4) 0.052(5) 0.071(8) -0.006(5) -0.004(4) 0.020(4)
C73 0.035(4) 0.048(5) 0.055(6) -0.001(4) -0.013(4) 0.013(4)
C74 0.022(4) 0.045(5) 0.030(6) 0.000(4) 0.003(4) 0.009(3)
C75 0.027(5) 0.022(6) 0.032(8) -0.003(4) -0.001(5) 0.003(4)
Cl3 0.0511(5) 0.0751(6) 0.0527(5) 0.0128(4) 0.0062(4) 0.0179(4)
Cl4 0.0794(8) 0.1588(14) 0.0833(8) -0.0069(8) -0.0023(6) 0.0794(9)
C76 0.057(2) 0.083(3) 0.0476(18) -0.0104(17) -0.0015(15) 0.036(2)
C50 0.027(5) 0.030(4) 0.030(5) -0.005(3) -0.008(4) 0.010(3)
C47 0.053(7) 0.027(4) 0.052(5) 0.005(3) 0.008(5) 0.023(4)
C48 0.094(11) 0.048(5) 0.065(7) 0.010(4) 0.001(6) 0.044(7)
C49 0.068(12) 0.066(8) 0.076(8) -0.010(6) -0.016(7) 0.056(8)
C77 0.033(6) 0.073(8) 0.069(7) -0.008(5) 0.001(5) 0.032(6)
C51 0.033(7) 0.033(5) 0.053(5) 0.003(4) 0.003(5) 0.018(5)

loop_
_atom_type_symbol
_atom_type_description
_atom_type_scat_dispersion_real
_atom_type_scat_dispersion_imag
_atom_type_scat_source
C C 0.0033 0.0016 'International Tables Vol C Tables 4.2.6.8 and 6.1.1.4'
H H 0.0000 0.0000 'International Tables Vol C Tables 4.2.6.8 and 6.1.1.4'
N N 0.0061 0.0033 'International Tables Vol C Tables 4.2.6.8 and 6.1.1.4'
Cl Cl 0.1484 0.1585 'International Tables Vol C Tables 4.2.6.8 and 6.1.1.4'
Pd Pd -0.9988 1.0072 'International Tables Vol C Tables 4.2.6.8 and 6.1.1.4'

loop_
_exptl_crystal_face_index_h
_exptl_crystal_face_index_k
_exptl_crystal_face_index_l
_exptl_crystal_face_perp_dist
-16 0 2 0.0563
17 -7 -2 0.0865
-13 1 -13 0.0411
10 -19 -1 0.1136
10 -20 9 0.1127
-10 16 11 0.1516
-2 16 11 0.1463
15 3 3 0.0871
0 19 -13 0.1289
16 0 -4 0.0683
0 1 26 0.0927
-6 6 -25 0.0375
1 5 -27 0.0409
12 1 -20 0.0524
5 -8 -22 0.0567
7 -10 24 0.1032
-2 -8 26 0.1069
0 5 23 0.0834
-10 7 21 0.1027
1 -1 -26 0.0204

loop_
_geom_angle_atom_site_label_1
_geom_angle_atom_site_label_2
_geom_angle_atom_site_label_3
_geom_angle
_geom_angle_site_symmetry_1
_geom_angle_site_symmetry_3
_geom_angle_publ_flag
Cl2 Pd1 Cl1 90.30(2) . . ?
N1 Pd1 Cl1 93.82(5) . . ?
N1 Pd1 Cl2 175.20(5) . . ?
N1 Pd1 N2 81.02(7) . . ?
N2 Pd1 Cl1 174.29(6) . . ?
N2 Pd1 Cl2 94.75(5) . . ?
C1 N1 Pd1 112.79(15) . . ?
C1 N1 C13 120.44(19) . . ?
C13 N1 Pd1 126.65(14) . . ?
C12 N2 Pd1 112.49(15) . . ?
C12 N2 C39 120.54(19) . . ?
C39 N2 Pd1 126.94(15) . . ?
N1 C1 C2 135.4(2) . . ?
N1 C1 C12 116.99(19) . . ?
C2 C1 C12 107.55(19) . . ?
C3 C2 C1 135.1(2) . . ?
C3 C2 C7 119.6(2) . . ?
C7 C2 C1 105.3(2) . . ?
C2 C3 H3 121.0 . . ?
C2 C3 C4 118.0(2) . . ?
C4 C3 H3 121.0 . . ?
C3 C4 H4 118.8 . . ?
C5 C4 C3 122.3(2) . . ?
C5 C4 H4 118.8 . . ?
C4 C5 H5 119.7 . . ?
C4 C5 C6 120.7(2) . . ?
C6 C5 H5 119.7 . . ?
C7 C6 C5 116.4(2) . . ?
C7 C6 C8 116.7(2) . . ?
C8 C6 C5 126.9(2) . . ?
C2 C7 C11 114.4(2) . . ?
C6 C7 C2 122.9(2) . . ?
C6 C7 C11 122.7(2) . . ?
C6 C8 H8 119.8 . . ?
C9 C8 C6 120.4(2) . . ?
C9 C8 H8 119.8 . . ?
C8 C9 H9 118.7 . . ?
C8 C9 C10 122.5(2) . . ?
C10 C9 H9 118.7 . . ?
C9 C10 H10 120.8 . . ?
C11 C10 C9 118.3(2) . . ?
C11 C10 H10 120.8 . . ?
C7 C11 C12 104.93(19) . . ?
C10 C11 C7 119.3(2) . . ?
C10 C11 C12 135.8(2) . . ?
N2 C12 C1 116.52(19) . . ?
N2 C12 C11 135.6(2) . . ?
C11 C12 C1 107.81(19) . . ?
C14 C13 N1 119.2(2) . . ?
C14 C13 C18 120.6(2) . . ?
C18 C13 N1 120.2(2) . . ?
C13 C14 H14 120.4 . . ?
C13 C14 C15 119.3(2) . . ?
C15 C14 H14 120.4 . . ?
C14 C15 H15 119.4 . . ?
C16 C15 C14 121.2(2) . . ?
C16 C15 H15 119.4 . . ?
C15 C16 C17 118.6(2) . . ?
C15 C16 C19 121.1(2) . . ?
C17 C16 C19 120.2(2) . . ?
C16 C17 H17 119.6 . . ?
C18 C17 C16 120.8(2) . . ?
C18 C17 H17 119.6 . . ?
C13 C18 C17 119.4(2) . . ?
C13 C18 H18 120.3 . . ?
C17 C18 H18 120.3 . . ?
C20 C19 C16 113.0(2) . . ?
C26 C19 C16 122.2(2) . . ?
C26 C19 C20 124.7(2) . . ?
C21 C20 C19 119.3(3) . . ?
C25 C20 C19 121.7(3) . . ?
C25 C20 C21 119.0(3) . . ?
C20 C21 H21 119.3 . . ?
C20 C21 C22 121.3(3) . . ?
C22 C21 H21 119.3 . . ?
C21 C22 H22 120.4 . . ?
C23 C22 C21 119.1(4) . . ?
C23 C22 H22 120.4 . . ?
C22 C23 H23 119.2 . . ?
C22 C23 C24 121.5(3) . . ?
C24 C23 H23 119.2 . . ?
C23 C24 H24 120.1 . . ?
C23 C24 C25 119.8(3) . . ?
C25 C24 H24 120.1 . . ?
C20 C25 C24 119.2(3) . . ?
C20 C25 H25 120.4 . . ?
C24 C25 H25 120.4 . . ?
C19 C26 C27 121.1(2) . . ?
C19 C26 C33 123.8(2) . . ?
C33 C26 C27 115.1(2) . . ?
C28 C27 C26 120.7(2) . . ?
C28 C27 C32 118.2(2) . . ?
C32 C27 C26 121.0(2) . . ?
C27 C28 H28 119.4 . . ?
C29 C28 C27 121.3(3) . . ?
C29 C28 H28 119.4 . . ?
C28 C29 H29 120.0 . . ?
C30 C29 C28 120.0(3) . . ?
C30 C29 H29 120.0 . . ?
C29 C30 H30 120.1 . . ?
C31 C30 C29 119.8(3) . . ?
C31 C30 H30 120.1 . . ?
C30 C31 H31 119.7 . . ?
C30 C31 C32 120.6(3) . . ?
C32 C31 H31 119.7 . . ?
C27 C32 C31 120.2(3) . . ?
C27 C32 H32 119.9 . . ?
C31 C32 H32 119.9 . . ?
C34 C33 C26 121.8(2) . . ?
C34 C33 C55 118.1(2) . . ?
C55 C33 C26 120.1(2) . . ?
C33 C34 H34 119.5 . . ?
C35 C34 C33 121.0(3) . . ?
C35 C34 H34 119.5 . . ?
C34 C35 H35 119.9 . . ?
C36 C35 C34 120.3(3) . . ?
C36 C35 H35 119.9 . . ?
C35 C36 H36 120.2 . . ?
C37 C36 C35 119.7(3) . . ?
C37 C36 H36 120.2 . . ?
C36 C37 H37 119.8 . . ?
C36 C37 C55 120.3(3) . . ?
C55 C37 H37 119.8 . . ?
C40 C39 N2 120.4(2) . . ?
C44 C39 N2 118.2(2) . . ?
C44 C39 C40 121.4(2) . . ?
C39 C40 H40 120.8 . . ?
C41 C40 C39 118.5(2) . . ?
C41 C40 H40 120.8 . . ?
C40 C41 H41 119.3 . . ?
C42 C41 C40 121.3(2) . . ?
C42 C41 H41 119.3 . . ?
C41 C42 C43 118.4(2) . . ?
C41 C42 C45 122.6(2) . . ?
C43 C42 C45 118.9(2) . . ?
C42 C43 H43 119.5 . . ?
C44 C43 C42 121.1(3) . . ?
C44 C43 H43 119.5 . . ?
C39 C44 C43 119.2(2) . . ?
C39 C44 H44 120.4 . . ?
C43 C44 H44 120.4 . . ?
C42 C45 C46 113.7(5) . . ?
C52 C45 C42 124.1(3) . . ?
C52 C45 C46 122.1(5) . . ?
C50 C45 C42 117.0(8) . . ?
C50 C45 C46 10.4(7) . . ?
C50 C45 C52 118.3(8) . . ?
C65 C46 C45 119.9(5) . . ?
C65 C46 C69 120.0 . . ?
C65 C46 C47 21.8(3) . . ?
C69 C46 C45 120.0(4) . . ?
C69 C46 C47 141.5(3) . . ?
C47 C46 C45 98.5(4) . . ?
C51 C46 C45 124.6(8) . . ?
C51 C46 C65 115.5(7) . . ?
C51 C46 C69 5.1(12) . . ?
C51 C46 C47 136.8(9) . . ?
C46 C65 H65 120.0 . . ?
C46 C65 C49 102.4(5) . . ?
C66 C65 C46 120.0 . . ?
C66 C65 H65 120.0 . . ?
C66 C65 C49 18.7(5) . . ?
C50 C65 C46 15.4(6) . . ?
C50 C65 H65 104.6 . . ?
C50 C65 C66 135.4(6) . . ?
C50 C65 C49 117.5(7) . . ?
C47 C65 C46 94.9(16) . . ?
C47 C65 H65 26.4 . . ?
C47 C65 C66 144.1(17) . . ?
C47 C65 C50 79.7(12) . . ?
C47 C65 C48 112.2(18) . . ?
C47 C65 C49 157(2) . . ?
C48 C65 C46 148.9(7) . . ?
C48 C65 H65 89.6 . . ?
C48 C65 C66 31.9(6) . . ?
C48 C65 C50 162.2(12) . . ?
C48 C65 C49 47.6(3) . . ?
C49 C65 H65 137.1 . . ?
C65 C66 H66 120.0 . . ?
C65 C66 C47 10.3(5) . . ?
C65 C66 C77 85.9(4) . . ?
C67 C66 C65 120.0 . . ?
C67 C66 H66 120.0 . . ?
C67 C66 C47 130.0(5) . . ?
C67 C66 C77 34.3(4) . . ?
C47 C66 H66 110.0 . . ?
C48 C66 C65 49.1(10) . . ?
C48 C66 H66 73.1 . . ?
C48 C66 C67 160.9(13) . . ?
C48 C66 C47 38.8(6) . . ?
C48 C66 C77 130.1(11) . . ?
C49 C66 C65 122.2(10) . . ?
C49 C66 H66 114.7 . . ?
C49 C66 C67 18.2(16) . . ?
C49 C66 C47 130.3(12) . . ?
C49 C66 C48 147(3) . . ?
C49 C66 C77 39.5(8) . . ?
C77 C66 H66 153.7 . . ?
C77 C66 C47 95.7(5) . . ?
C66 C67 H67 120.0 . . ?
C66 C67 C68 120.0 . . ?
C68 C67 H67 120.0 . . ?
C49 C67 C66 17.1(15) . . ?
C49 C67 H67 115.1 . . ?
C49 C67 C68 122.2(10) . . ?
C49 C67 C77 98.9(11) . . ?
C77 C67 C66 97.9(5) . . ?
C77 C67 H67 141.3 . . ?
C77 C67 C68 23.3(6) . . ?
C67 C68 H68 120.0 . . ?
C67 C68 C49 19.6(3) . . ?
C67 C68 C51 106.7(5) . . ?
C69 C68 C67 120.0 . . ?
C69 C68 H68 120.0 . . ?
C69 C68 C49 101.4(2) . . ?
C69 C68 C51 13.4(5) . . ?
C49 C68 H68 138.1 . . ?
C77 C68 C67 45.1(15) . . ?
C77 C68 H68 158.1 . . ?
C77 C68 C69 77.2(15) . . ?
C77 C68 C49 25.5(13) . . ?
C77 C68 C51 63.9(14) . . ?
C51 C68 H68 133.3 . . ?
C51 C68 C49 88.0(4) . . ?
C46 C69 H69 120.0 . . ?
C46 C69 C50 4.1(4) . . ?
C68 C69 C46 120.0 . . ?
C68 C69 H69 120.0 . . ?
C68 C69 C50 124.1(4) . . ?
C50 C69 H69 115.9 . . ?
C77 C69 C46 96.1(4) . . ?
C77 C69 C68 24.6(4) . . ?
C77 C69 H69 143.5 . . ?
C77 C69 C50 100.1(7) . . ?
C45 C52 C59 120.5(2) . . ?
C45 C52 C53 122.1(6) . . ?
C45 C52 C75 127.5(7) . . ?
C59 C52 C75 111.5(7) . . ?
C53 C52 C59 116.7(6) . . ?
C53 C52 C75 15.7(8) . . ?
C33 C55 H55 119.7 . . ?
C37 C55 C33 120.6(3) . . ?
C37 C55 H55 119.7 . . ?
C60 C59 C52 120.2(2) . . ?
C60 C59 C64 118.7(2) . . ?
C64 C59 C52 121.1(2) . . ?
C59 C60 H60 119.7 . . ?
C59 C60 C61 120.7(3) . . ?
C61 C60 H60 119.7 . . ?
C60 C61 H61 119.9 . . ?
C62 C61 C60 120.1(3) . . ?
C62 C61 H61 119.9 . . ?
C61 C62 H62 120.0 . . ?
C61 C62 C63 120.0(3) . . ?
C63 C62 H62 120.0 . . ?
C62 C63 H63 120.1 . . ?
C62 C63 C64 119.8(3) . . ?
C64 C63 H63 120.1 . . ?
C59 C64 C63 120.7(3) . . ?
C59 C64 H64 119.6 . . ?
C63 C64 H64 119.6 . . ?
C54 C38 H38 120.2 . . ?
C54 C38 C56 119.6(8) . . ?
C56 C38 H38 120.2 . . ?
C70 C38 H38 147.9 . . ?
C70 C38 C54 30.9(5) . . ?
C70 C38 C56 90.3(9) . . ?
C71 C38 H38 124.1 . . ?
C71 C38 C54 113.6(10) . . ?
C71 C38 C56 15.5(10) . . ?
C71 C38 C70 82.8(11) . . ?
C52 C53 C74 109.1(8) . . ?
C54 C53 C52 122.8(8) . . ?
C54 C53 C74 128.0(10) . . ?
C58 C53 C52 119.0(11) . . ?
C58 C53 C54 118.2(11) . . ?
C58 C53 C74 10.9(7) . . ?
C70 C53 C52 150.3(11) . . ?
C70 C53 C54 30.0(5) . . ?
C70 C53 C58 89.7(10) . . ?
C70 C53 C74 98.7(9) . . ?
C38 C54 C53 120.7(8) . . ?
C38 C54 H54 119.6 . . ?
C38 C54 C71 26.2(5) . . ?
C38 C54 C75 108.0(8) . . ?
C53 C54 H54 119.6 . . ?
C53 C54 C71 95.5(7) . . ?
C53 C54 C75 13.7(8) . . ?
C70 C54 C38 58.1(12) . . ?
C70 C54 C53 65.9(12) . . ?
C70 C54 H54 161.4 . . ?
C70 C54 C71 32.0(12) . . ?
C70 C54 C75 52.2(12) . . ?
C71 C54 H54 144.1 . . ?
C75 C54 H54 132.0 . . ?
C75 C54 C71 82.4(8) . . ?
C38 C56 H56 120.4 . . ?
C38 C56 C70 39.4(5) . . ?
C57 C56 C38 119.2(8) . . ?
C57 C56 H56 120.4 . . ?
C57 C56 C70 80.5(6) . . ?
C70 C56 H56 157.9 . . ?
C71 C56 C38 26(2) . . ?
C71 C56 H56 124.6 . . ?
C71 C56 C57 109(2) . . ?
C71 C56 C70 33.7(17) . . ?
C71 C56 C72 132(3) . . ?
C72 C56 C38 155.4(13) . . ?
C72 C56 H56 81.0 . . ?
C72 C56 C57 41.4(9) . . ?
C72 C56 C70 117.0(12) . . ?
C56 C57 H57 119.7 . . ?
C56 C57 C58 120.7(9) . . ?
C56 C57 C71 19.2(4) . . ?
C56 C57 C74 140.3(9) . . ?
C58 C57 H57 119.7 . . ?
C58 C57 C71 103.1(8) . . ?
C58 C57 C74 20.7(6) . . ?
C71 C57 H57 136.6 . . ?
C72 C57 C56 44.1(9) . . ?
C72 C57 H57 78.0 . . ?
C72 C57 C58 157.6(11) . . ?
C72 C57 C71 58.7(10) . . ?
C72 C57 C74 159.8(12) . . ?
C73 C57 C56 148.6(16) . . ?
C73 C57 H57 35.8 . . ?
C73 C57 C58 87.0(13) . . ?
C73 C57 C71 154.4(14) . . ?
C73 C57 C72 104.9(16) . . ?
C73 C57 C74 66.4(12) . . ?
C74 C57 H57 99.6 . . ?
C74 C57 C71 121.7(8) . . ?
C53 C58 C57 121.5(10) . . ?
C53 C58 H58 119.2 . . ?
C53 C58 C70 43.5(7) . . ?
C53 C58 C73 150.1(10) . . ?
C57 C58 H58 119.2 . . ?
C57 C58 C70 78.5(7) . . ?
C57 C58 C73 30.4(5) . . ?
C70 C58 H58 161.2 . . ?
C73 C58 H58 89.7 . . ?
C73 C58 C70 106.8(7) . . ?
C74 C58 C53 141(3) . . ?
C74 C58 C57 95(3) . . ?
C74 C58 H58 28.5 . . ?
C74 C58 C70 157(3) . . ?
C74 C58 C73 64(2) . . ?
C74 C58 C75 133(3) . . ?
C75 C58 C53 10.6(15) . . ?
C75 C58 C57 123.9(15) . . ?
C75 C58 H58 115.8 . . ?
C75 C58 C70 45.8(13) . . ?
C75 C58 C73 148.6(15) . . ?
C38 C70 C53 159.2(11) . . ?
C38 C70 C56 50.2(7) . . ?
C38 C70 C58 128.2(9) . . ?
C38 C70 H70 80.6 . . ?
C38 C70 C71 41.6(7) . . ?
C38 C70 C75 155.8(12) . . ?
C53 C70 C56 125.5(9) . . ?
C53 C70 C58 46.8(5) . . ?
C53 C70 H70 101.4 . . ?
C53 C70 C71 137.7(10) . . ?
C53 C70 C75 20.1(7) . . ?
C54 C70 C38 91.0(14) . . ?
C54 C70 C53 84.1(14) . . ?
C54 C70 C56 138.1(15) . . ?
C54 C70 C58 128.4(15) . . ?
C54 C70 H70 23.8 . . ?
C54 C70 C71 132.5(16) . . ?
C54 C70 C75 104.2(15) . . ?
C56 C70 C58 79.9(7) . . ?
C56 C70 H70 130.7 . . ?
C58 C70 H70 148.2 . . ?
C71 C70 C56 13.0(6) . . ?
C71 C70 C58 91.2(8) . . ?
C71 C70 H70 120.2 . . ?
C75 C70 C56 108.6(9) . . ?
C75 C70 C58 28.8(8) . . ?
C75 C70 H70 120.2 . . ?
C75 C70 C71 119.6(11) . . ?
C38 C71 C54 40.3(7) . . ?
C38 C71 C57 135.2(12) . . ?
C38 C71 C70 55.7(9) . . ?
C38 C71 H71 66.9 . . ?
C38 C71 C72 163.1(14) . . ?
C54 C71 H71 105.8 . . ?
C56 C71 C38 138(3) . . ?
C56 C71 C54 140(2) . . ?
C56 C71 C57 52(2) . . ?
C56 C71 C70 133(2) . . ?
C56 C71 H71 100.3 . . ?
C56 C71 C72 30(2) . . ?
C57 C71 C54 100.2(6) . . ?
C57 C71 H71 151.9 . . ?
C70 C71 C54 15.5(5) . . ?
C70 C71 C57 87.1(7) . . ?
C70 C71 H71 120.1 . . ?
C72 C71 C54 133.6(9) . . ?
C72 C71 C57 33.5(5) . . ?
C72 C71 C70 119.8(10) . . ?
C72 C71 H71 120.1 . . ?
C56 C72 C71 17.4(9) . . ?
C56 C72 H72 108.9 . . ?
C56 C72 C73 129.1(13) . . ?
C57 C72 C56 94.6(14) . . ?
C57 C72 C71 87.9(12) . . ?
C57 C72 H72 149.2 . . ?
C57 C72 C73 34.7(8) . . ?
C71 C72 H72 120.0 . . ?
C73 C72 C71 119.9(10) . . ?
C73 C72 H72 120.0 . . ?
C57 C73 C58 62.5(11) . . ?
C57 C73 C72 40.5(10) . . ?
C57 C73 H73 153.8 . . ?
C57 C73 C74 82.8(12) . . ?
C58 C73 H73 139.0 . . ?
C72 C73 C58 101.1(9) . . ?
C72 C73 H73 119.6 . . ?
C72 C73 C74 120.8(10) . . ?
C74 C73 C58 20.3(4) . . ?
C74 C73 H73 119.6 . . ?
C53 C74 H74 118.2 . . ?
C57 C74 C53 91.2(8) . . ?
C57 C74 H74 148.4 . . ?
C58 C74 C53 28(2) . . ?
C58 C74 C57 64(2) . . ?
C58 C74 C73 95(3) . . ?
C58 C74 H74 140.9 . . ?
C58 C74 C75 30(2) . . ?
C73 C74 C53 121.6(9) . . ?
C73 C74 C57 30.8(5) . . ?
C73 C74 H74 119.9 . . ?
C75 C74 C53 5.6(12) . . ?
C75 C74 C57 90.5(11) . . ?
C75 C74 C73 120.2(12) . . ?
C75 C74 H74 119.9 . . ?
C52 C75 C54 94.8(7) . . ?
C58 C75 C52 133.7(17) . . ?
C58 C75 C54 125.5(18) . . ?
C58 C75 C70 105.5(17) . . ?
C58 C75 C74 16.9(9) . . ?
C70 C75 C52 117.9(10) . . ?
C70 C75 C54 23.6(5) . . ?
C74 C75 C52 122.2(15) . . ?
C74 C75 C54 141.3(15) . . ?
C74 C75 C70 119.6(14) . . ?
Cl3 C76 H76A 109.1 . . ?
Cl3 C76 H76B 109.1 . . ?
Cl4 C76 Cl3 112.38(19) . . ?
Cl4 C76 H76A 109.1 . . ?
Cl4 C76 H76B 109.1 . . ?
H76A C76 H76B 107.9 . . ?
C45 C50 C65 145.2(9) . . ?
C45 C50 C69 113.7(7) . . ?
C45 C50 C47 121.8(7) . . ?
C45 C50 C51 118.2(7) . . ?
C65 C50 C69 100.6(6) . . ?
C65 C50 C47 24.2(3) . . ?
C65 C50 C51 96.2(3) . . ?
C47 C50 C69 124.4(5) . . ?
C47 C50 C51 120.0 . . ?
C51 C50 C69 4.7(7) . . ?
C46 C47 C66 88.3(4) . . ?
C46 C47 H47 133.0 . . ?
C65 C47 C46 63.2(14) . . ?
C65 C47 C66 25.6(12) . . ?
C65 C47 C50 76.2(14) . . ?
C65 C47 H47 160.7 . . ?
C65 C47 C48 45.1(14) . . ?
C66 C47 H47 138.3 . . ?
C50 C47 C46 13.0(4) . . ?
C50 C47 C66 101.3(4) . . ?
C50 C47 H47 120.0 . . ?
C50 C47 C48 120.0 . . ?
C48 C47 C46 107.0(4) . . ?
C48 C47 C66 19.6(4) . . ?
C48 C47 H47 120.0 . . ?
C65 C48 C47 22.7(5) . . ?
C65 C48 H48 141.5 . . ?
C65 C48 C49 98.1(5) . . ?
C66 C48 C65 98.9(13) . . ?
C66 C48 C47 121.6(10) . . ?
C66 C48 H48 115.9 . . ?
C66 C48 C49 16.3(15) . . ?
C47 C48 H48 120.0 . . ?
C47 C48 C49 120.0 . . ?
C49 C48 H48 120.0 . . ?
C65 C49 C68 95.2(6) . . ?
C65 C49 H49 154.0 . . ?
C66 C49 C65 39.1(6) . . ?
C66 C49 C67 145(3) . . ?
C66 C49 C68 128.9(14) . . ?
C66 C49 C48 17.1(14) . . ?
C66 C49 H49 115.6 . . ?
C66 C49 C77 121.6(11) . . ?
C67 C49 C65 128.7(14) . . ?
C67 C49 C68 38.3(8) . . ?
C67 C49 C48 158.4(16) . . ?
C67 C49 H49 74.2 . . ?
C67 C49 C77 48.8(11) . . ?
C68 C49 H49 110.2 . . ?
C48 C49 C65 34.4(4) . . ?
C48 C49 C68 129.6(5) . . ?
C48 C49 H49 120.0 . . ?
C77 C49 C65 85.8(4) . . ?
C77 C49 C68 10.6(5) . . ?
C77 C49 C48 120.0 . . ?
C77 C49 H49 120.0 . . ?
C66 C77 H77 137.5 . . ?
C67 C77 C66 47.7(4) . . ?
C67 C77 C69 160.2(17) . . ?
C67 C77 C49 32.3(6) . . ?
C67 C77 H77 89.8 . . ?
C67 C77 C51 148.1(6) . . ?
C68 C77 C66 155(2) . . ?
C68 C77 C67 111.6(17) . . ?
C68 C77 C69 78.2(16) . . ?
C68 C77 C49 143.9(18) . . ?
C68 C77 H77 29.3 . . ?
C68 C77 C51 93.7(18) . . ?
C69 C77 C66 117.2(6) . . ?
C69 C77 C49 135.4(6) . . ?
C69 C77 H77 104.6 . . ?
C69 C77 C51 15.5(6) . . ?
C49 C77 C66 18.9(4) . . ?
C49 C77 H77 120.0 . . ?
C49 C77 C51 120.0 . . ?
C51 C77 C66 102.1(3) . . ?
C51 C77 H77 120.0 . . ?
C46 C51 C68 137.5(11) . . ?
C46 C51 C50 4.2(8) . . ?
C46 C51 C77 116.1(6) . . ?
C46 C51 H51 123.9 . . ?
C68 C51 H51 98.1 . . ?
C50 C51 C68 141.6(5) . . ?
C50 C51 H51 120.0 . . ?
C77 C51 C68 22.5(6) . . ?
C77 C51 C50 120.0 . . ?
C77 C51 H51 120.0 . . ?

loop_
_geom_bond_atom_site_label_1
_geom_bond_atom_site_label_2
_geom_bond_distance
_geom_bond_site_symmetry_2
_geom_bond_publ_flag
Pd1 Cl1 2.2817(6) . ?
Pd1 Cl2 2.2763(6) . ?
Pd1 N1 2.0395(18) . ?
Pd1 N2 2.0540(19) . ?
N1 C1 1.290(3) . ?
N1 C13 1.429(3) . ?
N2 C12 1.293(3) . ?
N2 C39 1.435(3) . ?
C1 C2 1.469(3) . ?
C1 C12 1.497(3) . ?
C2 C3 1.377(3) . ?
C2 C7 1.416(3) . ?
C3 H3 0.9500 . ?
C3 C4 1.422(3) . ?
C4 H4 0.9500 . ?
C4 C5 1.370(4) . ?
C5 H5 0.9500 . ?
C5 C6 1.421(4) . ?
C6 C7 1.400(3) . ?
C6 C8 1.417(4) . ?
C7 C11 1.426(3) . ?
C8 H8 0.9500 . ?
C8 C9 1.380(4) . ?
C9 H9 0.9500 . ?
C9 C10 1.412(4) . ?
C10 H10 0.9500 . ?
C10 C11 1.378(3) . ?
C11 C12 1.468(3) . ?
C13 C14 1.379(3) . ?
C13 C18 1.383(3) . ?
C14 H14 0.9500 . ?
C14 C15 1.389(3) . ?
C15 H15 0.9500 . ?
C15 C16 1.381(4) . ?
C16 C17 1.391(4) . ?
C16 C19 1.504(3) . ?
C17 H17 0.9500 . ?
C17 C18 1.389(3) . ?
C18 H18 0.9500 . ?
C19 C20 1.494(3) . ?
C19 C26 1.340(4) . ?
C20 C21 1.398(4) . ?
C20 C25 1.386(4) . ?
C21 H21 0.9500 . ?
C21 C22 1.403(4) . ?
C22 H22 0.9500 . ?
C22 C23 1.352(6) . ?
C23 H23 0.9500 . ?
C23 C24 1.384(6) . ?
C24 H24 0.9500 . ?
C24 C25 1.426(5) . ?
C25 H25 0.9500 . ?
C26 C27 1.501(3) . ?
C26 C33 1.499(3) . ?
C27 C28 1.391(4) . ?
C27 C32 1.397(4) . ?
C28 H28 0.9500 . ?
C28 C29 1.387(4) . ?
C29 H29 0.9500 . ?
C29 C30 1.383(4) . ?
C30 H30 0.9500 . ?
C30 C31 1.373(4) . ?
C31 H31 0.9500 . ?
C31 C32 1.398(4) . ?
C32 H32 0.9500 . ?
C33 C34 1.392(4) . ?
C33 C55 1.400(4) . ?
C34 H34 0.9500 . ?
C34 C35 1.390(4) . ?
C35 H35 0.9500 . ?
C35 C36 1.382(4) . ?
C36 H36 0.9500 . ?
C36 C37 1.379(5) . ?
C37 H37 0.9500 . ?
C37 C55 1.394(4) . ?
C39 C40 1.396(3) . ?
C39 C44 1.372(4) . ?
C40 H40 0.9500 . ?
C40 C41 1.393(3) . ?
C41 H41 0.9500 . ?
C41 C42 1.386(4) . ?
C42 C43 1.398(4) . ?
C42 C45 1.497(3) . ?
C43 H43 0.9500 . ?
C43 C44 1.389(3) . ?
C44 H44 0.9500 . ?
C45 C46 1.602(8) . ?
C45 C52 1.349(4) . ?
C45 C50 1.343(9) . ?
C46 C65 1.3900 . ?
C46 C69 1.3900 . ?
C46 C47 1.551(15) . ?
C46 C51 1.031(15) . ?
C65 H65 0.9500 . ?
C65 C66 1.3900 . ?
C65 C50 1.372(13) . ?
C65 C47 0.578(7) . ?
C65 C48 1.064(13) . ?
C65 C49 1.865(8) . ?
C66 H66 0.9500 . ?
C66 C67 1.3900 . ?
C66 C47 1.889(9) . ?
C66 C48 0.744(10) . ?
C66 C49 0.707(12) . ?
C66 C77 1.860(12) . ?
C67 H67 0.9500 . ?
C67 C68 1.3900 . ?
C67 C49 0.752(12) . ?
C67 C77 1.059(16) . ?
C68 H68 0.9500 . ?
C68 C69 1.3900 . ?
C68 C49 1.900(14) . ?
C68 C77 0.591(12) . ?
C68 C51 1.545(15) . ?
C69 H69 0.9500 . ?
C69 C50 1.743(16) . ?
C69 C77 1.384(16) . ?
C52 C59 1.494(3) . ?
C52 C53 1.411(14) . ?
C52 C75 1.650(18) . ?
C55 H55 0.9500 . ?
C59 C60 1.390(4) . ?
C59 C64 1.392(4) . ?
C60 H60 0.9500 . ?
C60 C61 1.394(4) . ?
C61 H61 0.9500 . ?
C61 C62 1.377(5) . ?
C62 H62 0.9500 . ?
C62 C63 1.389(4) . ?
C63 H63 0.9500 . ?
C63 C64 1.393(4) . ?
C64 H64 0.9500 . ?
C38 H38 0.9500 . ?
C38 C54 1.379(9) . ?
C38 C56 1.415(15) . ?
C38 C70 1.170(12) . ?
C38 C71 0.940(16) . ?
C53 C54 1.409(15) . ?
C53 C58 1.370(11) . ?
C53 C70 1.292(17) . ?
C53 C74 1.822(17) . ?
C54 H54 0.9500 . ?
C54 C70 0.708(9) . ?
C54 C71 1.954(17) . ?
C54 C75 1.714(19) . ?
C56 H56 0.9500 . ?
C56 C57 1.361(16) . ?
C56 C70 1.842(15) . ?
C56 C71 0.568(12) . ?
C56 C72 0.950(16) . ?
C57 H57 0.9500 . ?
C57 C58 1.387(13) . ?
C57 C71 1.635(17) . ?
C57 C72 0.902(11) . ?
C57 C73 0.791(10) . ?
C57 C74 1.532(15) . ?
C58 H58 0.9500 . ?
C58 C70 1.879(13) . ?
C58 C73 1.561(15) . ?
C58 C74 0.543(10) . ?
C58 C75 0.94(2) . ?
C70 H70 0.9500 . ?
C70 C71 1.405(16) . ?
C70 C75 1.40(2) . ?
C71 H71 0.9500 . ?
C71 C72 1.397(18) . ?
C72 H72 0.9500 . ?
C72 C73 1.344(15) . ?
C73 H73 0.9500 . ?
C73 C74 1.414(18) . ?
C74 H74 0.9500 . ?
C74 C75 1.367(14) . ?
Cl3 C76 1.758(4) . ?
Cl4 C76 1.741(4) . ?
C76 H76A 0.9900 . ?
C76 H76B 0.9900 . ?
C50 C47 1.3900 . ?
C50 C51 1.3900 . ?
C47 H47 0.9500 . ?
C47 C48 1.3900 . ?
C48 H48 0.9500 . ?
C48 C49 1.3900 . ?
C49 H49 0.9500 . ?
C49 C77 1.3900 . ?
C77 H77 0.9500 . ?
C77 C51 1.3900 . ?
C51 H51 0.9500 . ?

loop_
_geom_torsion_atom_site_label_1
_geom_torsion_atom_site_label_2
_geom_torsion_atom_site_label_3
_geom_torsion_atom_site_label_4
_geom_torsion
_geom_torsion_site_symmetry_1
_geom_torsion_site_symmetry_2
_geom_torsion_site_symmetry_3
_geom_torsion_site_symmetry_4
_geom_torsion_publ_flag
Pd1 N1 C1 C2 178.7(2) . . . . ?
Pd1 N1 C1 C12 -3.6(3) . . . . ?
Pd1 N1 C13 C14 72.2(3) . . . . ?
Pd1 N1 C13 C18 -106.1(2) . . . . ?
Pd1 N2 C12 C1 2.8(3) . . . . ?
Pd1 N2 C12 C11 -179.3(3) . . . . ?
Pd1 N2 C39 C40 112.9(2) . . . . ?
Pd1 N2 C39 C44 -66.0(3) . . . . ?
N1 C1 C2 C3 -0.2(5) . . . . ?
N1 C1 C2 C7 179.0(3) . . . . ?
N1 C1 C12 N2 0.5(3) . . . . ?
N1 C1 C12 C11 -178.0(2) . . . . ?
N1 C13 C14 C15 179.0(2) . . . . ?
N1 C13 C18 C17 -178.4(2) . . . . ?
N2 C39 C40 C41 178.3(2) . . . . ?
N2 C39 C44 C43 -178.2(2) . . . . ?
C1 N1 C13 C14 -112.2(3) . . . . ?
C1 N1 C13 C18 69.5(3) . . . . ?
C1 C2 C3 C4 -179.2(3) . . . . ?
C1 C2 C7 C6 179.9(2) . . . . ?
C1 C2 C7 C11 -2.3(3) . . . . ?
C2 C1 C12 N2 178.8(2) . . . . ?
C2 C1 C12 C11 0.4(3) . . . . ?
C2 C3 C4 C5 -0.4(4) . . . . ?
C2 C7 C11 C10 -176.5(3) . . . . ?
C2 C7 C11 C12 2.6(3) . . . . ?
C3 C2 C7 C6 -0.8(4) . . . . ?
C3 C2 C7 C11 177.0(2) . . . . ?
C3 C4 C5 C6 -2.0(5) . . . . ?
C4 C5 C6 C7 2.8(4) . . . . ?
C4 C5 C6 C8 -176.8(3) . . . . ?
C5 C6 C7 C2 -1.4(4) . . . . ?
C5 C6 C7 C11 -179.1(3) . . . . ?
C5 C6 C8 C9 177.2(3) . . . . ?
C6 C7 C11 C10 1.4(4) . . . . ?
C6 C7 C11 C12 -179.6(2) . . . . ?
C6 C8 C9 C10 2.4(5) . . . . ?
C7 C2 C3 C4 1.7(4) . . . . ?
C7 C6 C8 C9 -2.4(4) . . . . ?
C7 C11 C12 N2 -179.7(3) . . . . ?
C7 C11 C12 C1 -1.7(3) . . . . ?
C8 C6 C7 C2 178.2(3) . . . . ?
C8 C6 C7 C11 0.6(4) . . . . ?
C8 C9 C10 C11 -0.4(5) . . . . ?
C9 C10 C11 C7 -1.5(4) . . . . ?
C9 C10 C11 C12 179.9(3) . . . . ?
C10 C11 C12 N2 -1.0(6) . . . . ?
C10 C11 C12 C1 177.1(3) . . . . ?
C12 N2 C39 C40 -65.0(3) . . . . ?
C12 N2 C39 C44 116.1(3) . . . . ?
C12 C1 C2 C3 -178.1(3) . . . . ?
C12 C1 C2 C7 1.1(3) . . . . ?
C13 N1 C1 C2 2.5(4) . . . . ?
C13 N1 C1 C12 -179.8(2) . . . . ?
C13 C14 C15 C16 -0.2(4) . . . . ?
C14 C13 C18 C17 3.3(4) . . . . ?
C14 C15 C16 C17 2.4(4) . . . . ?
C14 C15 C16 C19 178.1(2) . . . . ?
C15 C16 C17 C18 -1.7(4) . . . . ?
C15 C16 C19 C20 -64.6(3) . . . . ?
C15 C16 C19 C26 117.7(3) . . . . ?
C16 C17 C18 C13 -1.1(4) . . . . ?
C16 C19 C20 C21 -54.3(4) . . . . ?
C16 C19 C20 C25 123.9(3) . . . . ?
C16 C19 C26 C27 -7.3(4) . . . . ?
C16 C19 C26 C33 170.5(3) . . . . ?
C17 C16 C19 C20 111.1(3) . . . . ?
C17 C16 C19 C26 -66.7(4) . . . . ?
C18 C13 C14 C15 -2.7(4) . . . . ?
C19 C16 C17 C18 -177.5(2) . . . . ?
C19 C20 C21 C22 -179.2(3) . . . . ?
C19 C20 C25 C24 -178.0(3) . . . . ?
C19 C26 C27 C28 129.2(3) . . . . ?
C19 C26 C27 C32 -51.8(4) . . . . ?
C19 C26 C33 C34 -42.6(4) . . . . ?
C19 C26 C33 C55 141.0(3) . . . . ?
C20 C19 C26 C27 175.3(3) . . . . ?
C20 C19 C26 C33 -7.0(5) . . . . ?
C20 C21 C22 C23 -2.9(6) . . . . ?
C21 C20 C25 C24 0.3(5) . . . . ?
C21 C22 C23 C24 0.3(6) . . . . ?
C22 C23 C24 C25 2.5(6) . . . . ?
C23 C24 C25 C20 -2.7(5) . . . . ?
C25 C20 C21 C22 2.5(5) . . . . ?
C26 C19 C20 C21 123.3(3) . . . . ?
C26 C19 C20 C25 -58.4(4) . . . . ?
C26 C27 C28 C29 -178.8(2) . . . . ?
C26 C27 C32 C31 179.1(2) . . . . ?
C26 C33 C34 C35 -177.3(3) . . . . ?
C26 C33 C55 C37 177.1(3) . . . . ?
C27 C26 C33 C34 135.3(3) . . . . ?
C27 C26 C33 C55 -41.1(4) . . . . ?
C27 C28 C29 C30 -1.0(4) . . . . ?
C28 C27 C32 C31 -1.9(4) . . . . ?
C28 C29 C30 C31 -0.7(4) . . . . ?
C29 C30 C31 C32 1.0(4) . . . . ?
C30 C31 C32 C27 0.3(4) . . . . ?
C32 C27 C28 C29 2.2(4) . . . . ?
C33 C26 C27 C28 -48.7(3) . . . . ?
C33 C26 C27 C32 130.3(3) . . . . ?
C33 C34 C35 C36 0.2(5) . . . . ?
C34 C33 C55 C37 0.6(5) . . . . ?
C34 C35 C36 C37 0.7(5) . . . . ?
C35 C36 C37 C55 -0.9(5) . . . . ?
C36 C37 C55 C33 0.3(5) . . . . ?
C39 N2 C12 C1 -179.0(2) . . . . ?
C39 N2 C12 C11 -1.1(4) . . . . ?
C39 C40 C41 C42 0.0(3) . . . . ?
C40 C39 C44 C43 2.9(4) . . . . ?
C40 C41 C42 C43 2.8(4) . . . . ?
C40 C41 C42 C45 -179.5(2) . . . . ?
C41 C42 C43 C44 -2.8(4) . . . . ?
C41 C42 C45 C46 -132.3(5) . . . . ?
C41 C42 C45 C52 45.5(4) . . . . ?
C41 C42 C45 C50 -143.2(7) . . . . ?
C42 C43 C44 C39 0.0(4) . . . . ?
C42 C45 C46 C65 -120.1(7) . . . . ?
C42 C45 C46 C69 63.4(6) . . . . ?
C42 C45 C46 C47 -115.6(8) . . . . ?
C42 C45 C46 C51 61(3) . . . . ?
C42 C45 C52 C59 -173.8(2) . . . . ?
C42 C45 C52 C53 15.9(7) . . . . ?
C42 C45 C52 C75 -2.1(9) . . . . ?
C42 C45 C50 C65 -121(3) . . . . ?
C42 C45 C50 C69 69.5(16) . . . . ?
C42 C45 C50 C47 -112.3(10) . . . . ?
C42 C45 C50 C51 67.9(8) . . . . ?
C43 C42 C45 C46 45.5(5) . . . . ?
C43 C42 C45 C52 -136.7(3) . . . . ?
C43 C42 C45 C50 34.6(7) . . . . ?
C44 C39 C40 C41 -2.9(4) . . . . ?
C45 C42 C43 C44 179.4(3) . . . . ?
C45 C46 C65 C66 -176.5(9) . . . . ?
C45 C46 C65 C50 6(4) . . . . ?
C45 C46 C65 C47 12.2(17) . . . . ?
C45 C46 C65 C48 163.6(19) . . . . ?
C45 C46 C65 C49 176.7(8) . . . . ?
C45 C46 C69 C68 176.5(9) . . . . ?
C45 C46 C69 C50 -11(13) . . . . ?
C45 C46 C69 C77 -177.4(15) . . . . ?
C45 C46 C47 C65 -169.3(15) . . . . ?
C45 C46 C47 C66 -174.9(6) . . . . ?
C45 C46 C47 C50 4(5) . . . . ?
C45 C46 C47 C48 179.3(4) . . . . ?
C45 C46 C51 C68 172.7(19) . . . . ?
C45 C46 C51 C50 -21(20) . . . . ?
C45 C46 C51 C77 -178.6(6) . . . . ?
C45 C52 C59 C60 -112.8(3) . . . . ?
C45 C52 C59 C64 66.4(4) . . . . ?
C45 C52 C53 C54 44.6(12) . . . . ?
C45 C52 C53 C58 -137.3(9) . . . . ?
C45 C52 C53 C70 26(2) . . . . ?
C45 C52 C53 C74 -132.2(8) . . . . ?
C45 C52 C75 C54 61.3(11) . . . . ?
C45 C52 C75 C58 -146.4(19) . . . . ?
C45 C52 C75 C70 56.3(16) . . . . ?
C45 C52 C75 C74 -130.6(13) . . . . ?
C45 C50 C47 C46 -175(6) . . . . ?
C45 C50 C47 C65 -168(3) . . . . ?
C45 C50 C47 C66 -173.4(13) . . . . ?
C45 C50 C47 C48 -179.7(15) . . . . ?
C45 C50 C51 C46 157(23) . . . . ?
C45 C50 C51 C68 171(3) . . . . ?
C45 C50 C51 C77 179.7(15) . . . . ?
C46 C45 C52 C59 3.9(6) . . . . ?
C46 C45 C50 C65 165(10) . . . . ?
C46 C45 C50 C69 -4(5) . . . . ?
C46 C45 C50 C47 174(8) . . . . ?
C46 C45 C50 C51 -6(6) . . . . ?
C46 C65 C66 C67 0.0 . . . . ?
C46 C65 C66 C47 -165(3) . . . . ?
C46 C65 C66 C48 -161(2) . . . . ?
C46 C65 C66 C49 -21.2(19) . . . . ?
C46 C65 C66 C77 -4.5(7) . . . . ?
C46 C65 C50 C45 -169(7) . . . . ?
C46 C65 C50 C69 2(3) . . . . ?
C46 C65 C50 C47 174(4) . . . . ?
C46 C65 C50 C51 4(5) . . . . ?
C46 C65 C47 C66 167(3) . . . . ?
C46 C65 C47 C50 -1.6(10) . . . . ?
C46 C65 C47 C48 164.5(19) . . . . ?
C46 C65 C48 C66 34(3) . . . . ?
C46 C65 C48 C47 -149(4) . . . . ?
C46 C65 C48 C49 17(2) . . . . ?
C46 C65 C49 C66 161.3(16) . . . . ?
C46 C65 C49 C67 29(3) . . . . ?
C46 C65 C49 C68 8.7(8) . . . . ?
C46 C65 C49 C48 -170.9(12) . . . . ?
C46 C65 C49 C77 3.9(10) . . . . ?
C46 C69 C50 C45 167(15) . . . . ?
C46 C69 C50 C65 -7(13) . . . . ?
C46 C69 C50 C47 -11(13) . . . . ?
C46 C69 C50 C51 -30(26) . . . . ?
C46 C69 C77 C66 -8.9(14) . . . . ?
C46 C69 C77 C67 -45(5) . . . . ?
C46 C69 C77 C68 -167.3(19) . . . . ?
C46 C69 C77 C49 -3(2) . . . . ?
C46 C69 C77 C51 6(5) . . . . ?
C46 C47 C48 C65 14.4(17) . . . . ?
C46 C47 C48 C66 18(2) . . . . ?
C46 C47 C48 C49 -1.1(12) . . . . ?
C65 C46 C69 C68 0.0 . . . . ?
C65 C46 C69 C50 172(14) . . . . ?
C65 C46 C69 C77 6.1(9) . . . . ?
C65 C46 C47 C66 -5.5(13) . . . . ?
C65 C46 C47 C50 173(5) . . . . ?
C65 C46 C47 C48 -11.4(15) . . . . ?
C65 C46 C51 C68 -7(5) . . . . ?
C65 C46 C51 C50 160(23) . . . . ?
C65 C46 C51 C77 2(3) . . . . ?
C65 C66 C67 C68 0.0 . . . . ?
C65 C66 C67 C49 -102(3) . . . . ?
C65 C66 C67 C77 -8.0(13) . . . . ?
C65 C66 C47 C46 12(3) . . . . ?
C65 C66 C47 C50 11(3) . . . . ?
C65 C66 C47 C48 175(4) . . . . ?
C65 C66 C48 C47 -1.3(9) . . . . ?
C65 C66 C48 C49 88(4) . . . . ?
C65 C66 C49 C67 89(4) . . . . ?
C65 C66 C49 C68 36(3) . . . . ?
C65 C66 C49 C48 -63(3) . . . . ?
C65 C66 C49 C77 27(3) . . . . ?
C65 C66 C77 C67 173.1(11) . . . . ?
C65 C66 C77 C68 132(6) . . . . ?
C65 C66 C77 C69 8.8(14) . . . . ?
C65 C66 C77 C49 -158(2) . . . . ?
C65 C66 C77 C51 4.9(9) . . . . ?
C65 C50 C47 C46 -6(4) . . . . ?
C65 C50 C47 C66 -4.9(16) . . . . ?
C65 C50 C47 C48 -11.3(17) . . . . ?
C65 C50 C51 C46 -19(21) . . . . ?
C65 C50 C51 C68 -3.7(19) . . . . ?
C65 C50 C51 C77 4.6(7) . . . . ?
C65 C47 C48 C66 3(2) . . . . ?
C65 C47 C48 C49 -16(2) . . . . ?
C65 C48 C49 C66 94(4) . . . . ?
C65 C48 C49 C67 47(4) . . . . ?
C65 C48 C49 C68 -0.5(14) . . . . ?
C65 C48 C49 C77 -6.0(9) . . . . ?
C65 C49 C77 C66 16.5(16) . . . . ?
C65 C49 C77 C67 154(2) . . . . ?
C65 C49 C77 C68 153(5) . . . . ?
C65 C49 C77 C69 -1(2) . . . . ?
C65 C49 C77 C51 -3.4(5) . . . . ?
C66 C65 C50 C45 -172.0(14) . . . . ?
C66 C65 C50 C69 -1(3) . . . . ?
C66 C65 C50 C47 171(3) . . . . ?
C66 C65 C50 C51 0.4(17) . . . . ?
C66 C65 C47 C46 -167(3) . . . . ?
C66 C65 C47 C50 -169(3) . . . . ?
C66 C65 C47 C48 -2.6(18) . . . . ?
C66 C65 C48 C47 177(2) . . . . ?
C66 C65 C48 C49 -16.4(15) . . . . ?
C66 C65 C49 C67 -132(4) . . . . ?
C66 C65 C49 C68 -153(2) . . . . ?
C66 C65 C49 C48 28(2) . . . . ?
C66 C65 C49 C77 -157(2) . . . . ?
C66 C67 C68 C69 0.0 . . . . ?
C66 C67 C68 C49 -19.8(18) . . . . ?
C66 C67 C68 C77 -20(3) . . . . ?
C66 C67 C68 C51 -1.8(13) . . . . ?
C66 C67 C49 C65 54(2) . . . . ?
C66 C67 C49 C68 88(4) . . . . ?
C66 C67 C49 C48 22(2) . . . . ?
C66 C67 C49 C77 88(3) . . . . ?
C66 C67 C77 C68 162(3) . . . . ?
C66 C67 C77 C69 45(5) . . . . ?
C66 C67 C77 C49 -17.3(15) . . . . ?
C66 C67 C77 C51 22(3) . . . . ?
C66 C47 C48 C65 -3(2) . . . . ?
C66 C47 C48 C49 -18.9(17) . . . . ?
C66 C48 C49 C65 -94(4) . . . . ?
C66 C48 C49 C67 -48(5) . . . . ?
C66 C48 C49 C68 -95(4) . . . . ?
C66 C48 C49 C77 -100(4) . . . . ?
C66 C49 C77 C67 137(4) . . . . ?
C66 C49 C77 C68 137(5) . . . . ?
C66 C49 C77 C69 -17(3) . . . . ?
C66 C49 C77 C51 -19.9(17) . . . . ?
C66 C77 C51 C46 -5(2) . . . . ?
C66 C77 C51 C68 160(3) . . . . ?
C66 C77 C51 C50 -6.5(6) . . . . ?
C67 C66 C47 C46 -5.4(13) . . . . ?
C67 C66 C47 C65 -17(4) . . . . ?
C67 C66 C47 C50 -5.7(12) . . . . ?
C67 C66 C47 C48 158(2) . . . . ?
C67 C66 C48 C65 -61(5) . . . . ?
C67 C66 C48 C47 -63(5) . . . . ?
C67 C66 C48 C49 27(3) . . . . ?
C67 C66 C49 C65 -89(4) . . . . ?
C67 C66 C49 C68 -53(3) . . . . ?
C67 C66 C49 C48 -152(3) . . . . ?
C67 C66 C49 C77 -62(3) . . . . ?
C67 C66 C77 C68 -41(5) . . . . ?
C67 C66 C77 C69 -164(2) . . . . ?
C67 C66 C77 C49 29(3) . . . . ?
C67 C66 C77 C51 -168.2(14) . . . . ?
C67 C68 C69 C46 0.0 . . . . ?
C67 C68 C69 C50 -0.7(13) . . . . ?
C67 C68 C69 C77 -15(2) . . . . ?
C67 C68 C49 C65 154(2) . . . . ?
C67 C68 C49 C66 132(4) . . . . ?
C67 C68 C49 C48 154(3) . . . . ?
C67 C68 C49 C77 -179(5) . . . . ?
C67 C68 C77 C66 32(4) . . . . ?
C67 C68 C77 C69 162(3) . . . . ?
C67 C68 C77 C49 0(2) . . . . ?
C67 C68 C77 C51 160(2) . . . . ?
C67 C68 C51 C46 6(4) . . . . ?
C67 C68 C51 C50 5(2) . . . . ?
C67 C68 C51 C77 -14.6(18) . . . . ?
C67 C49 C77 C66 -137(4) . . . . ?
C67 C49 C77 C68 -1(4) . . . . ?
C67 C49 C77 C69 -155(3) . . . . ?
C67 C49 C77 C51 -157(2) . . . . ?
C67 C77 C51 C46 -21(3) . . . . ?
C67 C77 C51 C68 143(4) . . . . ?
C67 C77 C51 C50 -23(2) . . . . ?
C68 C67 C49 C65 -34(3) . . . . ?
C68 C67 C49 C66 -88(4) . . . . ?
C68 C67 C49 C48 -66(5) . . . . ?
C68 C67 C49 C77 0.2(11) . . . . ?
C68 C67 C77 C66 -162(3) . . . . ?
C68 C67 C77 C69 -117(7) . . . . ?
C68 C67 C77 C49 -180(2) . . . . ?
C68 C67 C77 C51 -140(5) . . . . ?
C68 C69 C50 C45 175.4(4) . . . . ?
C68 C69 C50 C65 1(2) . . . . ?
C68 C69 C50 C47 -3(2) . . . . ?
C68 C69 C50 C51 -22(13) . . . . ?
C68 C69 C77 C66 158(3) . . . . ?
C68 C69 C77 C67 122(7) . . . . ?
C68 C69 C77 C49 165(4) . . . . ?
C68 C69 C77 C51 173(4) . . . . ?
C68 C49 C77 C66 -137(5) . . . . ?
C68 C49 C77 C67 1(4) . . . . ?
C68 C49 C77 C69 -154(7) . . . . ?
C68 C49 C77 C51 -156(5) . . . . ?
C68 C77 C51 C46 -164(4) . . . . ?
C68 C77 C51 C50 -166(3) . . . . ?
C69 C46 C65 C66 0.0 . . . . ?
C69 C46 C65 C50 -177(5) . . . . ?
C69 C46 C65 C47 -171(2) . . . . ?
C69 C46 C65 C48 -20(2) . . . . ?
C69 C46 C65 C49 -6.8(6) . . . . ?
C69 C46 C47 C65 12(3) . . . . ?
C69 C46 C47 C66 6.6(16) . . . . ?
C69 C46 C47 C50 -175(6) . . . . ?
C69 C46 C47 C48 0.7(19) . . . . ?
C69 C46 C51 C68 144(22) . . . . ?
C69 C46 C51 C50 -49(40) . . . . ?
C69 C46 C51 C77 153(20) . . . . ?
C69 C68 C49 C65 -8.6(8) . . . . ?
C69 C68 C49 C66 -31(3) . . . . ?
C69 C68 C49 C67 -162.5(15) . . . . ?
C69 C68 C49 C48 -8.4(12) . . . . ?
C69 C68 C49 C77 18(5) . . . . ?
C69 C68 C77 C66 -130(6) . . . . ?
C69 C68 C77 C67 -162(3) . . . . ?
C69 C68 C77 C49 -162(5) . . . . ?
C69 C68 C77 C51 -1.9(10) . . . . ?
C69 C68 C51 C46 -167(9) . . . . ?
C69 C68 C51 C50 -169(7) . . . . ?
C69 C68 C51 C77 172(4) . . . . ?
C69 C50 C47 C46 3(4) . . . . ?
C69 C50 C47 C65 9.5(19) . . . . ?
C69 C50 C47 C66 4.6(18) . . . . ?
C69 C50 C47 C48 -1.8(15) . . . . ?
C69 C50 C51 C46 139(34) . . . . ?
C69 C50 C51 C68 153(16) . . . . ?
C69 C50 C51 C77 162(14) . . . . ?
C69 C77 C51 C46 -171(7) . . . . ?
C69 C77 C51 C68 -7(4) . . . . ?
C69 C77 C51 C50 -173(6) . . . . ?
C52 C45 C46 C65 62.0(9) . . . . ?
C52 C45 C46 C69 -114.5(4) . . . . ?
C52 C45 C46 C47 66.6(11) . . . . ?
C52 C45 C46 C51 -117(2) . . . . ?
C52 C45 C50 C65 51(3) . . . . ?
C52 C45 C50 C69 -118.6(14) . . . . ?
C52 C45 C50 C47 59.5(13) . . . . ?
C52 C45 C50 C51 -120.2(6) . . . . ?
C52 C59 C60 C61 178.7(3) . . . . ?
C52 C59 C64 C63 179.7(3) . . . . ?
C52 C53 C54 C38 178.1(8) . . . . ?
C52 C53 C54 C70 -161.9(15) . . . . ?
C52 C53 C54 C71 -174.4(10) . . . . ?
C52 C53 C54 C75 -158(6) . . . . ?
C52 C53 C58 C57 -178.7(8) . . . . ?
C52 C53 C58 C70 172.0(15) . . . . ?
C52 C53 C58 C73 165.6(15) . . . . ?
C52 C53 C58 C74 26(5) . . . . ?
C52 C53 C58 C75 75(9) . . . . ?
C52 C53 C70 C38 109(3) . . . . ?
C52 C53 C70 C54 32(2) . . . . ?
C52 C53 C70 C56 179.5(16) . . . . ?
C52 C53 C70 C58 -166(2) . . . . ?
C52 C53 C70 C71 -174.6(16) . . . . ?
C52 C53 C70 C75 -145(6) . . . . ?
C52 C53 C74 C57 -174.9(8) . . . . ?
C52 C53 C74 C58 -156(4) . . . . ?
C52 C53 C74 C73 179.3(10) . . . . ?
C52 C53 C74 C75 102(13) . . . . ?
C55 C33 C34 C35 -0.8(5) . . . . ?
C59 C52 C53 C54 -126.1(9) . . . . ?
C59 C52 C53 C58 52.0(11) . . . . ?
C59 C52 C53 C70 -144.4(19) . . . . ?
C59 C52 C53 C74 57.1(9) . . . . ?
C59 C52 C75 C54 -126.5(6) . . . . ?
C59 C52 C75 C58 26(2) . . . . ?
C59 C52 C75 C70 -131.4(12) . . . . ?
C59 C52 C75 C74 41.6(17) . . . . ?
C59 C60 C61 C62 1.8(6) . . . . ?
C60 C59 C64 C63 -1.1(4) . . . . ?
C60 C61 C62 C63 -1.5(5) . . . . ?
C61 C62 C63 C64 -0.1(5) . . . . ?
C62 C63 C64 C59 1.4(4) . . . . ?
C64 C59 C60 C61 -0.5(5) . . . . ?
C38 C54 C70 C53 159.8(10) . . . . ?
C38 C54 C70 C56 20.4(14) . . . . ?
C38 C54 C70 C58 143.5(17) . . . . ?
C38 C54 C70 C71 3.7(13) . . . . ?
C38 C54 C70 C75 161.0(14) . . . . ?
C38 C54 C75 C52 174.2(7) . . . . ?
C38 C54 C75 C58 19(2) . . . . ?
C38 C54 C75 C70 -16.9(13) . . . . ?
C38 C54 C75 C74 10(2) . . . . ?
C38 C56 C57 C58 1.3(13) . . . . ?
C38 C56 C57 C71 26(2) . . . . ?
C38 C56 C57 C72 160.2(17) . . . . ?
C38 C56 C57 C73 150(2) . . . . ?
C38 C56 C57 C74 9.9(19) . . . . ?
C38 C56 C70 C53 -154.2(13) . . . . ?
C38 C56 C70 C54 -26.9(18) . . . . ?
C38 C56 C70 C58 -165.1(8) . . . . ?
C38 C56 C70 C71 44(4) . . . . ?
C38 C56 C70 C75 -166.5(13) . . . . ?
C38 C56 C71 C54 -63(4) . . . . ?
C38 C56 C71 C57 -118(3) . . . . ?
C38 C56 C71 C70 -84(4) . . . . ?
C38 C56 C71 C72 -159(2) . . . . ?
C38 C56 C72 C57 -45(3) . . . . ?
C38 C56 C72 C71 23(2) . . . . ?
C38 C56 C72 C73 -41(4) . . . . ?
C38 C70 C71 C54 5.6(19) . . . . ?
C38 C70 C71 C56 127(5) . . . . ?
C38 C70 C71 C57 153.4(12) . . . . ?
C38 C70 C71 C72 160.8(16) . . . . ?
C38 C70 C75 C52 140(2) . . . . ?
C38 C70 C75 C54 127(4) . . . . ?
C38 C70 C75 C58 -23(4) . . . . ?
C38 C70 C75 C74 -33(4) . . . . ?
C38 C71 C72 C56 -56(4) . . . . ?
C38 C71 C72 C57 56(4) . . . . ?
C38 C71 C72 C73 70(4) . . . . ?
C53 C52 C59 C60 58.1(7) . . . . ?
C53 C52 C59 C64 -122.7(6) . . . . ?
C53 C52 C75 C54 -14(4) . . . . ?
C53 C52 C75 C58 139(6) . . . . ?
C53 C52 C75 C70 -19(3) . . . . ?
C53 C52 C75 C74 154(6) . . . . ?
C53 C54 C70 C38 -159.8(10) . . . . ?
C53 C54 C70 C56 -139(2) . . . . ?
C53 C54 C70 C58 -16.3(12) . . . . ?
C53 C54 C70 C71 -156(2) . . . . ?
C53 C54 C70 C75 1.2(14) . . . . ?
C53 C54 C75 C52 16(4) . . . . ?
C53 C54 C75 C58 -140(6) . . . . ?
C53 C54 C75 C70 -175(6) . . . . ?
C53 C54 C75 C74 -148(7) . . . . ?
C53 C58 C70 C38 153.3(14) . . . . ?
C53 C58 C70 C54 22.5(17) . . . . ?
C53 C58 C70 C56 167.8(10) . . . . ?
C53 C58 C70 C71 174.0(12) . . . . ?
C53 C58 C70 C75 -15(2) . . . . ?
C53 C58 C73 C57 27(2) . . . . ?
C53 C58 C73 C72 14(2) . . . . ?
C53 C58 C73 C74 -153(4) . . . . ?
C53 C58 C74 C57 159(4) . . . . ?
C53 C58 C74 C73 159(3) . . . . ?
C53 C58 C74 C75 11(2) . . . . ?
C53 C58 C75 C52 -87(9) . . . . ?
C53 C58 C75 C54 58(9) . . . . ?
C53 C58 C75 C70 72(9) . . . . ?
C53 C58 C75 C74 -139(9) . . . . ?
C53 C70 C71 C38 -148.7(16) . . . . ?
C53 C70 C71 C54 -143(3) . . . . ?
C53 C70 C71 C56 -22(5) . . . . ?
C53 C70 C71 C57 4.7(17) . . . . ?
C53 C70 C71 C72 12(2) . . . . ?
C53 C70 C75 C52 16(3) . . . . ?
C53 C70 C75 C54 4(4) . . . . ?
C53 C70 C75 C58 -147(5) . . . . ?
C53 C70 C75 C74 -157(5) . . . . ?
C53 C74 C75 C52 -69(12) . . . . ?
C53 C74 C75 C54 92(13) . . . . ?
C53 C74 C75 C58 68(13) . . . . ?
C53 C74 C75 C70 104(13) . . . . ?
C54 C38 C56 C57 -1.8(12) . . . . ?
C54 C38 C56 C70 10.3(7) . . . . ?
C54 C38 C56 C71 71(4) . . . . ?
C54 C38 C56 C72 31(3) . . . . ?
C54 C38 C70 C53 -76(3) . . . . ?
C54 C38 C70 C56 -162.4(12) . . . . ?
C54 C38 C70 C58 -143.6(19) . . . . ?
C54 C38 C70 C71 -175.9(14) . . . . ?
C54 C38 C70 C75 -130(3) . . . . ?
C54 C38 C71 C56 -117(3) . . . . ?
C54 C38 C71 C57 -37.0(18) . . . . ?
C54 C38 C71 C70 2.3(8) . . . . ?
C54 C38 C71 C72 -78(4) . . . . ?
C54 C53 C58 C57 -0.5(16) . . . . ?
C54 C53 C58 C70 -9.8(7) . . . . ?
C54 C53 C58 C73 -16(3) . . . . ?
C54 C53 C58 C74 -156(4) . . . . ?
C54 C53 C58 C75 -107(10) . . . . ?
C54 C53 C70 C38 77(3) . . . . ?
C54 C53 C70 C56 147.7(17) . . . . ?
C54 C53 C70 C58 162.5(13) . . . . ?
C54 C53 C70 C71 154(2) . . . . ?
C54 C53 C70 C75 -177(4) . . . . ?
C54 C53 C74 C57 8.5(14) . . . . ?
C54 C53 C74 C58 28(4) . . . . ?
C54 C53 C74 C73 2.7(19) . . . . ?
C54 C53 C74 C75 -75(13) . . . . ?
C54 C70 C71 C38 -5.6(19) . . . . ?
C54 C70 C71 C56 121(4) . . . . ?
C54 C70 C71 C57 147.9(19) . . . . ?
C54 C70 C71 C72 155.2(18) . . . . ?
C54 C70 C75 C52 12(2) . . . . ?
C54 C70 C75 C58 -150.7(17) . . . . ?
C54 C70 C75 C74 -160.8(17) . . . . ?
C54 C71 C72 C56 -117(4) . . . . ?
C54 C71 C72 C57 -4.5(14) . . . . ?
C54 C71 C72 C73 9.4(17) . . . . ?
C56 C38 C54 C53 1.2(11) . . . . ?
C56 C38 C54 C70 -20.4(14) . . . . ?
C56 C38 C54 C71 -15.9(11) . . . . ?
C56 C38 C54 C75 -4.7(10) . . . . ?
C56 C38 C70 C53 86(3) . . . . ?
C56 C38 C70 C54 162.4(12) . . . . ?
C56 C38 C70 C58 18.8(11) . . . . ?
C56 C38 C70 C71 -13.5(10) . . . . ?
C56 C38 C70 C75 33(3) . . . . ?
C56 C38 C71 C54 117(3) . . . . ?
C56 C38 C71 C57 80(4) . . . . ?
C56 C38 C71 C70 119(4) . . . . ?
C56 C38 C71 C72 39(3) . . . . ?
C56 C57 C58 C53 -0.1(14) . . . . ?
C56 C57 C58 C70 6.4(9) . . . . ?
C56 C57 C58 C73 164.5(16) . . . . ?
C56 C57 C58 C74 164(2) . . . . ?
C56 C57 C58 C75 12.2(19) . . . . ?
C56 C57 C71 C38 -124(4) . . . . ?
C56 C57 C71 C54 -147(3) . . . . ?
C56 C57 C71 C70 -156(3) . . . . ?
C56 C57 C71 C72 36(3) . . . . ?
C56 C57 C72 C71 -16.1(10) . . . . ?
C56 C57 C72 C73 -174.7(14) . . . . ?
C56 C57 C73 C58 -154(2) . . . . ?
C56 C57 C73 C72 7.1(18) . . . . ?
C56 C57 C73 C74 -154(2) . . . . ?
C56 C57 C74 C53 -11.5(16) . . . . ?
C56 C57 C74 C58 -21(3) . . . . ?
C56 C57 C74 C73 159(2) . . . . ?
C56 C57 C74 C75 -5.9(19) . . . . ?
C56 C70 C71 C38 -127(5) . . . . ?
C56 C70 C71 C54 -121(4) . . . . ?
C56 C70 C71 C57 27(4) . . . . ?
C56 C70 C71 C72 34(4) . . . . ?
C56 C70 C75 C52 165.9(10) . . . . ?
C56 C70 C75 C54 153.4(17) . . . . ?
C56 C70 C75 C58 2.8(18) . . . . ?
C56 C70 C75 C74 -7.3(19) . . . . ?
C56 C71 C72 C57 113(3) . . . . ?
C56 C71 C72 C73 126(3) . . . . ?
C56 C72 C73 C57 -6.8(18) . . . . ?
C56 C72 C73 C58 10.5(19) . . . . ?
C56 C72 C73 C74 16(2) . . . . ?
C57 C56 C70 C38 169.3(9) . . . . ?
C57 C56 C70 C53 15.0(12) . . . . ?
C57 C56 C70 C54 142(2) . . . . ?
C57 C56 C70 C58 4.2(6) . . . . ?
C57 C56 C70 C71 -147(5) . . . . ?
C57 C56 C70 C75 2.8(11) . . . . ?
C57 C56 C71 C38 118(3) . . . . ?
C57 C56 C71 C54 55(5) . . . . ?
C57 C56 C71 C70 34(5) . . . . ?
C57 C56 C71 C72 -40(2) . . . . ?
C57 C56 C72 C71 68(3) . . . . ?
C57 C56 C72 C73 3.9(11) . . . . ?
C57 C58 C70 C38 -18.6(11) . . . . ?
C57 C58 C70 C53 -171.9(11) . . . . ?
C57 C58 C70 C54 -149.5(17) . . . . ?
C57 C58 C70 C56 -4.1(6) . . . . ?
C57 C58 C70 C71 2.1(8) . . . . ?
C57 C58 C70 C75 173.2(18) . . . . ?
C57 C58 C73 C72 -12.6(8) . . . . ?
C57 C58 C73 C74 -180(3) . . . . ?
C57 C58 C74 C53 -159(4) . . . . ?
C57 C58 C74 C73 0.1(15) . . . . ?
C57 C58 C74 C75 -148(4) . . . . ?
C57 C58 C75 C52 -167.3(14) . . . . ?
C57 C58 C75 C54 -22(3) . . . . ?
C57 C58 C75 C70 -8(2) . . . . ?
C57 C58 C75 C74 140(5) . . . . ?
C57 C71 C72 C56 -113(3) . . . . ?
C57 C71 C72 C73 13.9(9) . . . . ?
C57 C72 C73 C58 17.3(11) . . . . ?
C57 C72 C73 C74 22.4(13) . . . . ?
C57 C73 C74 C53 11.4(16) . . . . ?
C57 C73 C74 C58 0(3) . . . . ?
C57 C73 C74 C75 17.7(18) . . . . ?
C57 C74 C75 C52 -166.0(13) . . . . ?
C57 C74 C75 C54 -5(2) . . . . ?
C57 C74 C75 C58 -29(4) . . . . ?
C57 C74 C75 C70 6.9(17) . . . . ?
C58 C53 C54 C38 0.0(14) . . . . ?
C58 C53 C54 C70 20.0(15) . . . . ?
C58 C53 C54 C71 7.5(11) . . . . ?
C58 C53 C54 C75 24(4) . . . . ?
C58 C53 C70 C38 -85(3) . . . . ?
C58 C53 C70 C54 -162.5(13) . . . . ?
C58 C53 C70 C56 -14.8(13) . . . . ?
C58 C53 C70 C71 -8.9(18) . . . . ?
C58 C53 C70 C75 21(3) . . . . ?
C58 C53 C74 C57 -19(4) . . . . ?
C58 C53 C74 C73 -25(4) . . . . ?
C58 C53 C74 C75 -102(14) . . . . ?
C58 C57 C71 C38 34.0(17) . . . . ?
C58 C57 C71 C54 10.7(8) . . . . ?
C58 C57 C71 C56 158(3) . . . . ?
C58 C57 C71 C70 2.4(9) . . . . ?
C58 C57 C71 C72 -166.0(12) . . . . ?
C58 C57 C72 C56 54(4) . . . . ?
C58 C57 C72 C71 38(3) . . . . ?
C58 C57 C72 C73 -120(4) . . . . ?
C58 C57 C73 C72 160.8(12) . . . . ?
C58 C57 C73 C74 0.1(10) . . . . ?
C58 C57 C74 C53 10(2) . . . . ?
C58 C57 C74 C73 -180(3) . . . . ?
C58 C57 C74 C75 15(2) . . . . ?
C58 C70 C71 C38 -155.2(9) . . . . ?
C58 C70 C71 C54 -150(2) . . . . ?
C58 C70 C71 C56 -28(4) . . . . ?
C58 C70 C71 C57 -1.7(7) . . . . ?
C58 C70 C71 C72 5.6(12) . . . . ?
C58 C70 C75 C52 163(3) . . . . ?
C58 C70 C75 C54 150.7(17) . . . . ?
C58 C70 C75 C74 -10.1(12) . . . . ?
C58 C73 C74 C53 11.6(17) . . . . ?
C58 C73 C74 C57 0(3) . . . . ?
C58 C73 C74 C75 17.9(18) . . . . ?
C58 C74 C75 C52 -137(4) . . . . ?
C58 C74 C75 C54 23(5) . . . . ?
C58 C74 C75 C70 36(4) . . . . ?
C70 C38 C54 C53 21.5(11) . . . . ?
C70 C38 C54 C71 4.4(16) . . . . ?
C70 C38 C54 C75 15.7(12) . . . . ?
C70 C38 C56 C57 -12.1(10) . . . . ?
C70 C38 C56 C71 60(4) . . . . ?
C70 C38 C56 C72 20(3) . . . . ?
C70 C38 C71 C54 -2.3(8) . . . . ?
C70 C38 C71 C56 -119(4) . . . . ?
C70 C38 C71 C57 -39.3(15) . . . . ?
C70 C38 C71 C72 -80(4) . . . . ?
C70 C53 C54 C38 -20.0(10) . . . . ?
C70 C53 C54 C71 -12.5(11) . . . . ?
C70 C53 C54 C75 4(5) . . . . ?
C70 C53 C58 C57 9.3(12) . . . . ?
C70 C53 C58 C73 -6(2) . . . . ?
C70 C53 C58 C74 -146(4) . . . . ?
C70 C53 C58 C75 -97(10) . . . . ?
C70 C53 C74 C57 15.7(10) . . . . ?
C70 C53 C74 C58 35(4) . . . . ?
C70 C53 C74 C73 9.9(15) . . . . ?
C70 C53 C74 C75 -67(13) . . . . ?
C70 C54 C75 C52 -168.9(18) . . . . ?
C70 C54 C75 C58 35(2) . . . . ?
C70 C54 C75 C74 27(2) . . . . ?
C70 C56 C57 C58 -6.5(9) . . . . ?
C70 C56 C57 C71 19(3) . . . . ?
C70 C56 C57 C72 152.4(14) . . . . ?
C70 C56 C57 C73 143(2) . . . . ?
C70 C56 C57 C74 2.2(15) . . . . ?
C70 C56 C71 C38 84(4) . . . . ?
C70 C56 C71 C54 20.6(12) . . . . ?
C70 C56 C71 C57 -34(5) . . . . ?
C70 C56 C71 C72 -75(5) . . . . ?
C70 C56 C72 C57 -30.8(14) . . . . ?
C70 C56 C72 C71 37(3) . . . . ?
C70 C56 C72 C73 -27(2) . . . . ?
C70 C58 C73 C57 22.5(12) . . . . ?
C70 C58 C73 C72 9.9(10) . . . . ?
C70 C58 C73 C74 -157(3) . . . . ?
C70 C58 C74 C53 -87(7) . . . . ?
C70 C58 C74 C57 72(7) . . . . ?
C70 C58 C74 C73 72(7) . . . . ?
C70 C58 C74 C75 -76(7) . . . . ?
C70 C58 C75 C52 -159(3) . . . . ?
C70 C58 C75 C54 -13.9(8) . . . . ?
C70 C58 C75 C74 148(4) . . . . ?
C70 C71 C72 C56 -126(4) . . . . ?
C70 C71 C72 C57 -13.4(13) . . . . ?
C70 C71 C72 C73 0.5(16) . . . . ?
C71 C38 C54 C53 17.1(13) . . . . ?
C71 C38 C54 C70 -4.4(15) . . . . ?
C71 C38 C54 C75 11.3(13) . . . . ?
C71 C38 C56 C57 -72(4) . . . . ?
C71 C38 C56 C70 -60(4) . . . . ?
C71 C38 C56 C72 -40(4) . . . . ?
C71 C38 C70 C53 100(3) . . . . ?
C71 C38 C70 C54 175.9(14) . . . . ?
C71 C38 C70 C56 13.5(10) . . . . ?
C71 C38 C70 C58 32.3(13) . . . . ?
C71 C38 C70 C75 46(3) . . . . ?
C71 C54 C70 C38 -3.7(13) . . . . ?
C71 C54 C70 C53 156(2) . . . . ?
C71 C54 C70 C56 16.7(10) . . . . ?
C71 C54 C70 C58 140(3) . . . . ?
C71 C54 C70 C75 157(2) . . . . ?
C71 C54 C75 C52 179.1(9) . . . . ?
C71 C54 C75 C58 23.5(18) . . . . ?
C71 C54 C75 C70 -11.9(13) . . . . ?
C71 C54 C75 C74 15(2) . . . . ?
C71 C56 C57 C58 -25(3) . . . . ?
C71 C56 C57 C72 134(3) . . . . ?
C71 C56 C57 C73 124(3) . . . . ?
C71 C56 C57 C74 -16(4) . . . . ?
C71 C56 C70 C38 -44(4) . . . . ?
C71 C56 C70 C53 162(4) . . . . ?
C71 C56 C70 C54 -71(5) . . . . ?
C71 C56 C70 C58 151(4) . . . . ?
C71 C56 C70 C75 150(4) . . . . ?
C71 C56 C72 C57 -68(3) . . . . ?
C71 C56 C72 C73 -64(4) . . . . ?
C71 C57 C58 C53 -8.4(12) . . . . ?
C71 C57 C58 C70 -1.8(7) . . . . ?
C71 C57 C58 C73 156.2(14) . . . . ?
C71 C57 C58 C74 156(2) . . . . ?
C71 C57 C58 C75 4.0(18) . . . . ?
C71 C57 C72 C56 16.1(10) . . . . ?
C71 C57 C72 C73 -158.6(13) . . . . ?
C71 C57 C73 C58 -115(3) . . . . ?
C71 C57 C73 C72 46(3) . . . . ?
C71 C57 C73 C74 -115(3) . . . . ?
C71 C57 C74 C53 -17.8(12) . . . . ?
C71 C57 C74 C58 -28(3) . . . . ?
C71 C57 C74 C73 152.5(16) . . . . ?
C71 C57 C74 C75 -12.2(14) . . . . ?
C71 C70 C75 C52 173.4(11) . . . . ?
C71 C70 C75 C54 161(2) . . . . ?
C71 C70 C75 C58 10(2) . . . . ?
C71 C70 C75 C74 0(2) . . . . ?
C71 C72 C73 C57 -24.9(15) . . . . ?
C71 C72 C73 C58 -7.6(13) . . . . ?
C71 C72 C73 C74 -2.4(17) . . . . ?
C72 C56 C57 C58 -158.9(14) . . . . ?
C72 C56 C57 C71 -134(3) . . . . ?
C72 C56 C57 C73 -10(3) . . . . ?
C72 C56 C57 C74 -150.3(17) . . . . ?
C72 C56 C70 C38 -170.7(14) . . . . ?
C72 C56 C70 C53 35.1(17) . . . . ?
C72 C56 C70 C54 162(2) . . . . ?
C72 C56 C70 C58 24.2(12) . . . . ?
C72 C56 C70 C71 -127(5) . . . . ?
C72 C56 C70 C75 22.9(16) . . . . ?
C72 C56 C71 C38 159(2) . . . . ?
C72 C56 C71 C54 95(5) . . . . ?
C72 C56 C71 C57 40(2) . . . . ?
C72 C56 C71 C70 75(5) . . . . ?
C72 C57 C58 C53 -41(4) . . . . ?
C72 C57 C58 C70 -35(3) . . . . ?
C72 C57 C58 C73 123(4) . . . . ?
C72 C57 C58 C74 123(4) . . . . ?
C72 C57 C58 C75 -29(4) . . . . ?
C72 C57 C71 C38 -160.0(18) . . . . ?
C72 C57 C71 C54 176.7(10) . . . . ?
C72 C57 C71 C56 -36(3) . . . . ?
C72 C57 C71 C70 168.4(11) . . . . ?
C72 C57 C73 C58 -160.8(12) . . . . ?
C72 C57 C73 C74 -160.7(11) . . . . ?
C72 C57 C74 C53 -103(4) . . . . ?
C72 C57 C74 C58 -112(4) . . . . ?
C72 C57 C74 C73 68(4) . . . . ?
C72 C57 C74 C75 -97(4) . . . . ?
C72 C73 C74 C53 -3.0(17) . . . . ?
C72 C73 C74 C57 -14.4(9) . . . . ?
C72 C73 C74 C58 -15(3) . . . . ?
C72 C73 C74 C75 3(2) . . . . ?
C73 C57 C58 C53 -164.6(13) . . . . ?
C73 C57 C58 C70 -158.1(12) . . . . ?
C73 C57 C58 C74 0(3) . . . . ?
C73 C57 C58 C75 -152.3(19) . . . . ?
C73 C57 C71 C38 145(3) . . . . ?
C73 C57 C71 C54 122(3) . . . . ?
C73 C57 C71 C56 -91(4) . . . . ?
C73 C57 C71 C70 114(3) . . . . ?
C73 C57 C71 C72 -55(3) . . . . ?
C73 C57 C72 C56 174.7(14) . . . . ?
C73 C57 C72 C71 158.6(13) . . . . ?
C73 C57 C74 C53 -170.3(13) . . . . ?
C73 C57 C74 C58 180(3) . . . . ?
C73 C57 C74 C75 -164.7(16) . . . . ?
C73 C58 C70 C38 -30.0(13) . . . . ?
C73 C58 C70 C53 176.7(11) . . . . ?
C73 C58 C70 C54 -160.8(16) . . . . ?
C73 C58 C70 C56 -15.5(8) . . . . ?
C73 C58 C70 C71 -9.3(10) . . . . ?
C73 C58 C70 C75 161.9(18) . . . . ?
C73 C58 C74 C53 -159(3) . . . . ?
C73 C58 C74 C57 -0.1(15) . . . . ?
C73 C58 C74 C75 -148(3) . . . . ?
C73 C58 C75 C52 165.9(14) . . . . ?
C73 C58 C75 C54 -49(4) . . . . ?
C73 C58 C75 C70 -35(3) . . . . ?
C73 C58 C75 C74 113(5) . . . . ?
C73 C74 C75 C52 -175.0(11) . . . . ?
C73 C74 C75 C54 -14(3) . . . . ?
C73 C74 C75 C58 -38(3) . . . . ?
C73 C74 C75 C70 -2(2) . . . . ?
C74 C53 C54 C38 -5.7(15) . . . . ?
C74 C53 C54 C70 14.3(16) . . . . ?
C74 C53 C54 C71 1.8(12) . . . . ?
C74 C53 C54 C75 18(4) . . . . ?
C74 C53 C58 C57 155(5) . . . . ?
C74 C53 C58 C70 146(4) . . . . ?
C74 C53 C58 C73 139(6) . . . . ?
C74 C53 C58 C75 49(10) . . . . ?
C74 C53 C70 C38 -91(3) . . . . ?
C74 C53 C70 C54 -168.7(12) . . . . ?
C74 C53 C70 C56 -20.9(13) . . . . ?
C74 C53 C70 C58 -6.2(8) . . . . ?
C74 C53 C70 C71 -15.1(18) . . . . ?
C74 C53 C70 C75 15(3) . . . . ?
C74 C57 C58 C53 -164(3) . . . . ?
C74 C57 C58 C70 -158(3) . . . . ?
C74 C57 C58 C73 0(3) . . . . ?
C74 C57 C58 C75 -152(4) . . . . ?
C74 C57 C71 C38 44(2) . . . . ?
C74 C57 C71 C54 20.4(11) . . . . ?
C74 C57 C71 C56 168(3) . . . . ?
C74 C57 C71 C70 12.1(12) . . . . ?
C74 C57 C71 C72 -156.3(14) . . . . ?
C74 C57 C72 C56 113(4) . . . . ?
C74 C57 C72 C71 97(4) . . . . ?
C74 C57 C72 C73 -61(4) . . . . ?
C74 C57 C73 C58 -0.1(10) . . . . ?
C74 C57 C73 C72 160.7(11) . . . . ?
C74 C58 C70 C38 -94(7) . . . . ?
C74 C58 C70 C53 113(7) . . . . ?
C74 C58 C70 C54 136(7) . . . . ?
C74 C58 C70 C56 -79(7) . . . . ?
C74 C58 C70 C71 -73(7) . . . . ?
C74 C58 C70 C75 98(8) . . . . ?
C74 C58 C73 C57 180(3) . . . . ?
C74 C58 C73 C72 167(3) . . . . ?
C74 C58 C75 C52 52(5) . . . . ?
C74 C58 C75 C54 -162(4) . . . . ?
C74 C58 C75 C70 -148(4) . . . . ?
C75 C52 C59 C60 74.3(8) . . . . ?
C75 C52 C59 C64 -106.5(7) . . . . ?
C75 C52 C53 C54 160(5) . . . . ?
C75 C52 C53 C58 -22(4) . . . . ?
C75 C52 C53 C70 142(6) . . . . ?
C75 C52 C53 C74 -17(4) . . . . ?
C75 C54 C70 C38 -161.0(14) . . . . ?
C75 C54 C70 C53 -1.2(14) . . . . ?
C75 C54 C70 C56 -141(2) . . . . ?
C75 C54 C70 C58 -17.5(12) . . . . ?
C75 C54 C70 C71 -157(2) . . . . ?
C75 C58 C70 C38 168(2) . . . . ?
C75 C58 C70 C53 15(2) . . . . ?
C75 C58 C70 C54 37(2) . . . . ?
C75 C58 C70 C56 -177.3(17) . . . . ?
C75 C58 C70 C71 -171.1(18) . . . . ?
C75 C58 C73 C57 48(3) . . . . ?
C75 C58 C73 C72 35(3) . . . . ?
C75 C58 C73 C74 -132(4) . . . . ?
C75 C58 C74 C53 -11(2) . . . . ?
C75 C58 C74 C57 148(4) . . . . ?
C75 C58 C74 C73 148(3) . . . . ?
C75 C70 C71 C38 -160.1(14) . . . . ?
C75 C70 C71 C54 -155(3) . . . . ?
C75 C70 C71 C56 -33(5) . . . . ?
C75 C70 C71 C57 -6.6(13) . . . . ?
C75 C70 C71 C72 0.7(18) . . . . ?
C50 C45 C46 C65 -9(6) . . . . ?
C50 C45 C46 C69 174(7) . . . . ?
C50 C45 C46 C47 -5(6) . . . . ?
C50 C45 C46 C51 171(9) . . . . ?
C50 C45 C52 C59 15.0(8) . . . . ?
C50 C65 C66 C67 1.0(19) . . . . ?
C50 C65 C66 C47 -164(5) . . . . ?
C50 C65 C66 C48 -160(2) . . . . ?
C50 C65 C66 C49 -20(3) . . . . ?
C50 C65 C66 C77 -3.5(17) . . . . ?
C50 C65 C47 C46 1.6(10) . . . . ?
C50 C65 C47 C66 169(3) . . . . ?
C50 C65 C47 C48 166(2) . . . . ?
C50 C65 C48 C66 53(5) . . . . ?
C50 C65 C48 C47 -130(6) . . . . ?
C50 C65 C48 C49 37(4) . . . . ?
C50 C65 C49 C66 164(2) . . . . ?
C50 C65 C49 C67 32(3) . . . . ?
C50 C65 C49 C68 11.5(14) . . . . ?
C50 C65 C49 C48 -168.1(17) . . . . ?
C50 C65 C49 C77 6.7(10) . . . . ?
C50 C69 C77 C66 -10(2) . . . . ?
C50 C69 C77 C67 -46(5) . . . . ?
C50 C69 C77 C68 -168.3(17) . . . . ?
C50 C69 C77 C49 -4(3) . . . . ?
C50 C69 C77 C51 5(4) . . . . ?
C50 C47 C48 C65 16(2) . . . . ?
C50 C47 C48 C66 18.9(17) . . . . ?
C50 C47 C48 C49 0.0 . . . . ?
C47 C46 C65 C66 171(2) . . . . ?
C47 C46 C65 C50 -6(4) . . . . ?
C47 C46 C65 C48 151(3) . . . . ?
C47 C46 C65 C49 164(2) . . . . ?
C47 C46 C69 C68 -5.2(12) . . . . ?
C47 C46 C69 C50 167(15) . . . . ?
C47 C46 C69 C77 0.9(16) . . . . ?
C47 C46 C51 C68 -13(6) . . . . ?
C47 C46 C51 C50 154(25) . . . . ?
C47 C46 C51 C77 -4(4) . . . . ?
C47 C65 C66 C67 165(3) . . . . ?
C47 C65 C66 C48 4(3) . . . . ?
C47 C65 C66 C49 144(4) . . . . ?
C47 C65 C66 C77 161(3) . . . . ?
C47 C65 C50 C45 17(4) . . . . ?
C47 C65 C50 C69 -172.0(16) . . . . ?
C47 C65 C50 C51 -170.2(14) . . . . ?
C47 C65 C48 C66 -177(2) . . . . ?
C47 C65 C48 C49 166.4(19) . . . . ?
C47 C65 C49 C66 -61(5) . . . . ?
C47 C65 C49 C67 167(5) . . . . ?
C47 C65 C49 C68 146(5) . . . . ?
C47 C65 C49 C48 -33(4) . . . . ?
C47 C65 C49 C77 141(5) . . . . ?
C47 C66 C67 C68 3.5(8) . . . . ?
C47 C66 C67 C49 -99(3) . . . . ?
C47 C66 C67 C77 -4.6(15) . . . . ?
C47 C66 C48 C65 1.3(9) . . . . ?
C47 C66 C48 C49 89(4) . . . . ?
C47 C66 C49 C65 8.0(9) . . . . ?
C47 C66 C49 C67 97(3) . . . . ?
C47 C66 C49 C68 44(3) . . . . ?
C47 C66 C49 C48 -55(2) . . . . ?
C47 C66 C49 C77 35(3) . . . . ?
C47 C66 C77 C67 176.5(12) . . . . ?
C47 C66 C77 C68 135(6) . . . . ?
C47 C66 C77 C69 12.3(16) . . . . ?
C47 C66 C77 C49 -154(2) . . . . ?
C47 C66 C77 C51 8.3(8) . . . . ?
C47 C50 C51 C46 -23(22) . . . . ?
C47 C50 C51 C68 -8.4(18) . . . . ?
C47 C50 C51 C77 0.0 . . . . ?
C47 C48 C49 C65 6.0(9) . . . . ?
C47 C48 C49 C66 100(4) . . . . ?
C47 C48 C49 C67 53(4) . . . . ?
C47 C48 C49 C68 5.5(11) . . . . ?
C47 C48 C49 C77 0.0 . . . . ?
C48 C65 C66 C67 161(2) . . . . ?
C48 C65 C66 C47 -4(3) . . . . ?
C48 C65 C66 C49 139(4) . . . . ?
C48 C65 C66 C77 156(2) . . . . ?
C48 C65 C50 C45 151(3) . . . . ?
C48 C65 C50 C69 -39(5) . . . . ?
C48 C65 C50 C47 134(6) . . . . ?
C48 C65 C50 C51 -37(4) . . . . ?
C48 C65 C47 C46 -164.5(19) . . . . ?
C48 C65 C47 C66 2.6(18) . . . . ?
C48 C65 C47 C50 -166(2) . . . . ?
C48 C65 C49 C66 -28(2) . . . . ?
C48 C65 C49 C67 -160(2) . . . . ?
C48 C65 C49 C68 179.6(11) . . . . ?
C48 C65 C49 C77 174.8(8) . . . . ?
C48 C66 C67 C68 50(4) . . . . ?
C48 C66 C67 C49 -52(5) . . . . ?
C48 C66 C67 C77 42(4) . . . . ?
C48 C66 C47 C46 -163(2) . . . . ?
C48 C66 C47 C65 -175(4) . . . . ?
C48 C66 C47 C50 -163.4(15) . . . . ?
C48 C66 C49 C65 63(3) . . . . ?
C48 C66 C49 C67 152(3) . . . . ?
C48 C66 C49 C68 99(4) . . . . ?
C48 C66 C49 C77 90(4) . . . . ?
C48 C66 C77 C67 -163(2) . . . . ?
C48 C66 C77 C68 155(6) . . . . ?
C48 C66 C77 C69 32(3) . . . . ?
C48 C66 C77 C49 -134(4) . . . . ?
C48 C66 C77 C51 28(3) . . . . ?
C48 C49 C77 C66 19.9(17) . . . . ?
C48 C49 C77 C67 157(2) . . . . ?
C48 C49 C77 C68 156(5) . . . . ?
C48 C49 C77 C69 3(2) . . . . ?
C48 C49 C77 C51 0.0 . . . . ?
C49 C65 C66 C67 21.2(19) . . . . ?
C49 C65 C66 C47 -144(4) . . . . ?
C49 C65 C66 C48 -139(4) . . . . ?
C49 C65 C66 C77 16.7(17) . . . . ?
C49 C65 C50 C45 -179(2) . . . . ?
C49 C65 C50 C69 -8.6(18) . . . . ?
C49 C65 C50 C47 163(2) . . . . ?
C49 C65 C50 C51 -6.7(10) . . . . ?
C49 C65 C47 C46 -138(5) . . . . ?
C49 C65 C47 C66 29(3) . . . . ?
C49 C65 C47 C50 -140(5) . . . . ?
C49 C65 C47 C48 26(3) . . . . ?
C49 C65 C48 C66 16.4(15) . . . . ?
C49 C65 C48 C47 -166.4(19) . . . . ?
C49 C66 C67 C68 102(3) . . . . ?
C49 C66 C67 C77 94(4) . . . . ?
C49 C66 C47 C46 -29(2) . . . . ?
C49 C66 C47 C65 -41(4) . . . . ?
C49 C66 C47 C50 -30(3) . . . . ?
C49 C66 C47 C48 134(4) . . . . ?
C49 C66 C48 C65 -88(4) . . . . ?
C49 C66 C48 C47 -89(4) . . . . ?
C49 C66 C77 C67 -29(3) . . . . ?
C49 C66 C77 C68 -71(6) . . . . ?
C49 C66 C77 C69 166(2) . . . . ?
C49 C66 C77 C51 162.5(15) . . . . ?
C49 C67 C68 C69 19.8(17) . . . . ?
C49 C67 C68 C77 -1(3) . . . . ?
C49 C67 C68 C51 18(2) . . . . ?
C49 C67 C77 C66 17.3(15) . . . . ?
C49 C67 C77 C68 180(2) . . . . ?
C49 C67 C77 C69 63(6) . . . . ?
C49 C67 C77 C51 40(4) . . . . ?
C49 C68 C69 C46 6.7(6) . . . . ?
C49 C68 C69 C50 6.0(16) . . . . ?
C49 C68 C69 C77 -8(2) . . . . ?
C49 C68 C77 C66 31(3) . . . . ?
C49 C68 C77 C67 0(2) . . . . ?
C49 C68 C77 C69 162(5) . . . . ?
C49 C68 C77 C51 160(4) . . . . ?
C49 C68 C51 C46 12(4) . . . . ?
C49 C68 C51 C50 11(2) . . . . ?
C49 C68 C51 C77 -8.6(17) . . . . ?
C49 C77 C51 C46 1.8(19) . . . . ?
C49 C77 C51 C68 166(3) . . . . ?
C49 C77 C51 C50 0.0 . . . . ?
C77 C66 C67 C68 8.0(13) . . . . ?
C77 C66 C67 C49 -94(3) . . . . ?
C77 C66 C47 C46 -7.9(11) . . . . ?
C77 C66 C47 C65 -19(3) . . . . ?
C77 C66 C47 C50 -8.3(8) . . . . ?
C77 C66 C47 C48 155(2) . . . . ?
C77 C66 C48 C65 -32(3) . . . . ?
C77 C66 C48 C47 -33(3) . . . . ?
C77 C66 C48 C49 56(3) . . . . ?
C77 C66 C49 C65 -27(3) . . . . ?
C77 C66 C49 C67 62(3) . . . . ?
C77 C66 C49 C68 9.3(11) . . . . ?
C77 C66 C49 C48 -90(4) . . . . ?
C77 C67 C68 C69 20(3) . . . . ?
C77 C67 C68 C49 1(3) . . . . ?
C77 C67 C68 C51 19(2) . . . . ?
C77 C67 C49 C65 -34(3) . . . . ?
C77 C67 C49 C66 -88(3) . . . . ?
C77 C67 C49 C68 -0.2(11) . . . . ?
C77 C67 C49 C48 -66(5) . . . . ?
C77 C68 C69 C46 15(2) . . . . ?
C77 C68 C69 C50 14(2) . . . . ?
C77 C68 C49 C65 -27(5) . . . . ?
C77 C68 C49 C66 -49(6) . . . . ?
C77 C68 C49 C67 179(5) . . . . ?
C77 C68 C49 C48 -27(5) . . . . ?
C77 C68 C51 C46 21(5) . . . . ?
C77 C68 C51 C50 19(4) . . . . ?
C77 C69 C50 C45 -178.8(9) . . . . ?
C77 C69 C50 C65 7(2) . . . . ?
C77 C69 C50 C47 3(3) . . . . ?
C77 C69 C50 C51 -16(12) . . . . ?
C51 C46 C65 C66 3(2) . . . . ?
C51 C46 C65 C50 -174(7) . . . . ?
C51 C46 C65 C47 -168(3) . . . . ?
C51 C46 C65 C48 -17(3) . . . . ?
C51 C46 C65 C49 -4(2) . . . . ?
C51 C46 C69 C68 -30(18) . . . . ?
C51 C46 C69 C50 142(32) . . . . ?
C51 C46 C69 C77 -24(18) . . . . ?
C51 C46 C47 C65 15(4) . . . . ?
C51 C46 C47 C66 10(3) . . . . ?
C51 C46 C47 C50 -172(8) . . . . ?
C51 C46 C47 C48 4(4) . . . . ?
C51 C68 C69 C46 7(5) . . . . ?
C51 C68 C69 C50 7(4) . . . . ?
C51 C68 C69 C77 -7(4) . . . . ?
C51 C68 C49 C65 -8.8(13) . . . . ?
C51 C68 C49 C66 -31(2) . . . . ?
C51 C68 C49 C67 -163(2) . . . . ?
C51 C68 C49 C48 -8.5(18) . . . . ?
C51 C68 C49 C77 18(4) . . . . ?
C51 C68 C77 C66 -128(5) . . . . ?
C51 C68 C77 C67 -160(2) . . . . ?
C51 C68 C77 C69 1.9(10) . . . . ?
C51 C68 C77 C49 -160(4) . . . . ?
C51 C50 C47 C46 5(5) . . . . ?
C51 C50 C47 C65 11.3(17) . . . . ?
C51 C50 C47 C66 6.4(6) . . . . ?
C51 C50 C47 C48 0.0 . . . . ?

loop_
_exptl_oxdiff_crystal_face_indexfrac_h
_exptl_oxdiff_crystal_face_indexfrac_k
_exptl_oxdiff_crystal_face_indexfrac_l
_exptl_oxdiff_crystal_face_x
_exptl_oxdiff_crystal_face_y
_exptl_oxdiff_crystal_face_z
-16.4014 0.2151 1.8220 0.1576 -0.0720 0.9849
17.3674 -6.8070 -1.9632 0.1456 -0.0722 -0.9867
-13.3332 0.9081 -13.1825 -0.0127 -0.5927 0.8053
9.6600 -19.3634 -1.1722 0.8208 -0.3917 -0.4159
9.8934 -19.5730 8.6953 0.8999 -0.0238 -0.4355
-10.1407 15.7723 10.8499 -0.5756 0.6704 0.4682
-2.0153 15.7948 11.2944 -0.6501 0.7596 -0.0218
14.8021 2.8702 2.8521 -0.2554 0.3024 -0.9183
-0.2003 18.7969 -13.2404 -0.9873 -0.0784 -0.1384
16.2260 0.4661 -4.4737 -0.2075 -0.0139 -0.9781
0.0268 1.1814 25.6872 0.1293 0.9911 -0.0309
-6.1311 5.9427 -24.7490 -0.4036 -0.8506 0.3371
1.3331 4.6257 -26.9996 -0.4276 -0.8984 -0.0996
11.9641 0.9213 -20.2001 -0.3027 -0.6319 -0.7135
4.8167 -8.0598 -21.9630 0.1789 -0.9623 -0.2050
7.1814 -9.7245 23.7524 0.5662 0.7379 -0.3674
-1.5859 -8.3340 26.2642 0.6010 0.7856 0.1470
-0.1472 5.2585 23.4134 -0.0793 0.9954 -0.0535
-10.3448 6.6214 20.6418 -0.0679 0.8315 0.5513
0.6584 -1.3271 -25.7732 -0.1295 -0.9915 -0.0091

loop_
_smtbx_masks_void_nr
_smtbx_masks_void_average_x
_smtbx_masks_void_average_y
_smtbx_masks_void_average_z
_smtbx_masks_void_volume
_smtbx_masks_void_count_electrons
_smtbx_masks_void_content
1 -0.295 -0.212 0.500 694.0 255.4 ?
2 0.219 0.863 0.036 15.4 0.0 ?
3 0.424 0.290 0.833 8.2 0.0 ?
4 0.576 0.710 0.167 8.2 0.0 ?
5 0.781 0.137 0.964 15.4 0.0 ?
